data_4513325
loop_
_publ_author_name
'Chorazy, Szymon'
'Reczy\'nski, Mateusz'
'Podgajny, Robert'
'Noga\'s, Wojciech'
'Buda, Szymon'
'Rams, Micha\/l'
'Nitek, Wojciech'
'Nowicka, Beata'
'Mlynarski, Jacek'
'Ohkoshi, Shin-ichi'
'Sieklucka, Barbara'

_publ_section_title
;
 Implementation of Chirality into High-Spin Ferromagnetic CoII9WV6and
 NiII9WV6Cyanido-Bridged Clusters
;
_journal_issue 8
_journal_name_full 'Crystal Growth &amp; Design'
_journal_page_first 3573
_journal_paper_doi 10.1021/acs.cgd.5b00321
_journal_volume 15
_journal_year 2015
_chemical_absolute_configuration rmad
_chemical_formula_sum 'C124 H75 N56 Ni9 O28 W6'
_chemical_formula_weight 4428.89
_space_group_IT_number 4
_symmetry_cell_setting monoclinic
_symmetry_Int_Tables_number 4
_symmetry_space_group_name_Hall 'P 2yb'
_symmetry_space_group_name_H-M 'P 1 21 1'
_atom_sites_solution_hydrogens geom
_audit_conform_dict_location ftp://ftp.iucr.org/pub/cif_core.dic
_audit_conform_dict_name cif_core.dic
_audit_conform_dict_version 2.4.3
_audit_creation_date 2015-01-15T18:12:08-00:00
_audit_creation_method 'WinGX routine CIF_UPDATE'
_cell_angle_alpha 90
_cell_angle_beta 113.6880(10)
_cell_angle_gamma 90
_cell_formula_units_Z 2
_cell_length_a 16.8310(7)
_cell_length_b 29.8285(11)
_cell_length_c 18.6310(8)
_cell_measurement_reflns_used 0
_cell_measurement_temperature 100(2)
_cell_measurement_theta_max 0
_cell_measurement_theta_min 0
_cell_measurement_wavelength 0.71075
_cell_volume 8565.5(6)
_computing_molecular_graphics 'Ortep for Windows (Farrugia, 2012)'
_computing_publication_material 'WinGX publication routines (Farrugia, 2012)'
_computing_structure_refinement 'SHELXL-2014/7 (Sheldrick, 2014)'
_diffrn_ambient_temperature 100(2)
_diffrn_measured_fraction_theta_full 0.998
_diffrn_measured_fraction_theta_max 0.998
_diffrn_measurement_device_type 'Rigaku R-AXIS RAPID'
_diffrn_measurement_method \w
_diffrn_radiation_probe x-ray
_diffrn_radiation_type MoK\a
_diffrn_radiation_wavelength 0.71075
_diffrn_reflns_av_R_equivalents 0.0965
_diffrn_reflns_av_unetI/netI 0.1387
_diffrn_reflns_Laue_measured_fraction_full 0.998
_diffrn_reflns_Laue_measured_fraction_max 0.998
_diffrn_reflns_limit_h_max 21
_diffrn_reflns_limit_h_min -21
_diffrn_reflns_limit_k_max 38
_diffrn_reflns_limit_k_min -38
_diffrn_reflns_limit_l_max 24
_diffrn_reflns_limit_l_min -24
_diffrn_reflns_number 85045
_diffrn_reflns_point_group_measured_fraction_full 0.99
_diffrn_reflns_point_group_measured_fraction_max 0.981
_diffrn_reflns_theta_full 25.242
_diffrn_reflns_theta_max 27.484
_diffrn_reflns_theta_min 3.018
_diffrn_standards_number 0
_exptl_absorpt_coefficient_mu 5.048
_exptl_absorpt_correction_T_max 0.668
_exptl_absorpt_correction_T_min 0.586
_exptl_absorpt_correction_type multi-scan
_exptl_absorpt_process_details 'ABSCOR (Rigaku, 1995)'
_exptl_crystal_colour yellow
_exptl_crystal_density_diffrn 1.717
_exptl_crystal_density_method 'not measured'
_exptl_crystal_description block
_exptl_crystal_F_000 4262
_exptl_crystal_size_max 0.15
_exptl_crystal_size_mid 0.09
_exptl_crystal_size_min 0.08
_refine_diff_density_max 1.588
_refine_diff_density_min -2.488
_refine_diff_density_rms 0.201
_refine_ls_abs_structure_details
;
 Flack x determined using 7345 quotients [(I+)-(I-)]/[(I+)+(I-)]
 (Parsons, Flack and Wagner, Acta Cryst. B69 (2013) 249-259).
;
_refine_ls_abs_structure_Flack 0.060(8)
_refine_ls_extinction_method none
_refine_ls_goodness_of_fit_ref 1.047
_refine_ls_hydrogen_treatment constr
_refine_ls_matrix_type full
_refine_ls_number_constraints 0
_refine_ls_number_parameters 1992
_refine_ls_number_reflns 38570
_refine_ls_number_restraints 315
_refine_ls_restrained_S_all 1.049
_refine_ls_R_factor_all 0.1259
_refine_ls_R_factor_gt 0.0735
_refine_ls_shift/su_max 0.047
_refine_ls_shift/su_mean 0.002
_refine_ls_structure_factor_coef Fsqd
_refine_ls_weighting_details 'w=1/[\s^2^(Fo^2^)+(0.0554P)^2^+18.0776P] where P=(Fo^2^+2Fc^2^)/3'
_refine_ls_weighting_scheme calc
_refine_ls_wR_factor_gt 0.137
_refine_ls_wR_factor_ref 0.1631
_reflns_Friedel_coverage 0.929
_reflns_Friedel_fraction_full 0.981
_reflns_Friedel_fraction_max 0.964
_reflns_number_gt 23947
_reflns_number_total 38570
_reflns_threshold_expression 'I > 2\s(I)'
_cod_data_source_file cg5b00321_si_004.cif
_cod_data_source_block Ni9W6Rmpm
_cod_depositor_comments 'Adding full bibliography for 4513323--4513325.cif.'
_cod_original_sg_symbol_H-M 'P 21'
_cod_database_code 4513325
_shelx_estimated_absorpt_t_min 0.518
_shelx_estimated_absorpt_t_max 0.688

loop_
_symmetry_equiv_pos_as_xyz
'x, y, z'
'-x, y+1/2, -z'

loop_
_atom_site_label
_atom_site_type_symbol
_atom_site_fract_x
_atom_site_fract_y
_atom_site_fract_z
_atom_site_U_iso_or_equiv
_atom_site_adp_type
_atom_site_occupancy
_atom_site_site_symmetry_order
_atom_site_calc_flag
_atom_site_refinement_flags_posn
_atom_site_refinement_flags_adp
_atom_site_refinement_flags_occupancy
_atom_site_disorder_assembly
_atom_site_disorder_group
W1 W 0.72228(7) 0.28906(3) 0.89397(7) 0.0409(3) Uani 1 1 d . . . . .
W6 W 0.77427(7) 0.59434(3) 0.61371(6) 0.0359(2) Uani 1 1 d . . . . .
W2 W 0.40234(6) 0.46609(3) 0.62180(6) 0.0320(2) Uani 1 1 d . . . . .
W4 W 1.08700(6) 0.42071(3) 0.88679(6) 0.0355(2) Uani 1 1 d . . . . .
W3 W 0.72154(7) 0.34887(3) 0.50073(6) 0.0377(3) Uani 1 1 d . . . . .
W5 W 0.76857(8) 0.52956(3) 1.00949(6) 0.0421(3) Uani 1 1 d . . . . .
Ni1 Ni 0.7445(2) 0.44155(11) 0.7529(2) 0.0269(5) Uani 1 1 d . . . . .
Ni6 Ni 0.5580(2) 0.61907(10) 0.7578(2) 0.0339(7) Uani 1 1 d . . . . .
Ni4 Ni 0.9429(2) 0.26610(11) 0.7544(2) 0.0419(8) Uani 1 1 d . . . . .
Ni3 Ni 0.4815(2) 0.29303(10) 0.6008(2) 0.0412(8) Uani 1 1 d . . . . .
Ni8 Ni 0.9847(2) 0.46626(11) 0.58637(19) 0.0387(7) Uani 1 1 d . . . . .
Ni7 Ni 0.5280(2) 0.49490(13) 0.4015(2) 0.0454(9) Uani 1 1 d . . . . .
Ni9 Ni 1.0054(2) 0.59246(11) 0.9104(2) 0.0436(8) Uani 1 1 d . . . . .
Ni5 Ni 0.9682(3) 0.38552(12) 1.1077(2) 0.0504(10) Uani 1 1 d . . . . .
Ni2 Ni 0.5047(2) 0.41237(11) 0.9202(2) 0.0448(9) Uani 1 1 d . . . . .
O6 O 0.4794(10) 0.6630(5) 0.6722(10) 0.039(4) Uani 1 1 d D . . . .
O74 O 0.4667(12) 0.6233(5) 0.8060(13) 0.053(5) Uani 1 1 d . . . . .
O7 O 0.4401(15) 0.5467(7) 0.3531(11) 0.070(6) Uani 1 1 d D . . . .
O76 O 1.0635(14) 0.4146(6) 0.5714(12) 0.063(5) Uani 1 1 d . . . . .
O5 O 1.0522(15) 0.3320(7) 1.1405(15) 0.077(7) Uani 1 1 d . . . . .
O9 O 1.0973(14) 0.5946(7) 1.0247(13) 0.078(7) Uani 1 1 d D . . . .
O77 O 0.9828(13) 0.6606(5) 0.9260(13) 0.064(6) Uani 1 1 d . . . . .
O75 O 0.5805(17) 0.5136(9) 0.3204(14) 0.089(8) Uani 1 1 d D . . . .
O71 O 0.5019(17) 0.2265(8) 0.5896(17) 0.081(8) Uani 1 1 d . . . . .
O3 O 0.3854(12) 0.2895(8) 0.4877(14) 0.075(7) Uani 1 1 d D . . . .
O70 O 0.4063(13) 0.3604(7) 0.8871(14) 0.073(7) Uani 1 1 d D U . . .
O8 O 1.0828(11) 0.5116(6) 0.6026(13) 0.058(5) Uani 1 1 d . . . . .
C3S C 0.942(4) 0.2503(17) 1.184(3) 0.136(18) Uiso 1 1 d . . . . .
O4 O 1.0137(13) 0.2292(6) 0.8471(12) 0.060(5) Uani 1 1 d D . . . .
O72 O 1.0416(17) 0.2568(8) 0.7112(18) 0.099(9) Uani 1 1 d D U . . .
C4S C 1.077(6) 0.254(3) 0.951(5) 0.31(4) Uani 1 1 d D U . . .
O6S O 1.177(2) 0.2227(19) 0.887(4) 0.20(2) Uiso 0.75 1 d D . P . .
C9S C 0.273(4) 0.637(2) 0.642(4) 0.168(19) Uani 1 1 d . U . . .
C10S C 0.457(3) 0.6045(13) 0.513(2) 0.090(13) Uani 1 1 d . . . . .
O73 O 0.9147(16) 0.3619(8) 1.1829(13) 0.076(7) Uani 1 1 d . . . . .
C16 C 0.644(2) 0.2350(9) 0.884(2) 0.073(8) Uani 1 1 d . U . . .
O5S O 1.101(3) 0.5431(11) 1.1377(19) 0.159(15) Uani 0.75 1 d D U P . .
O2 O 0.4224(14) 0.4550(7) 0.9395(13) 0.079(8) Uani 1 1 d D . . . .
C13S C 0.825(5) 0.626(2) 1.276(5) 0.14(2) Uani 0.75 1 d . U P . .
O8S O 0.288(3) 0.7347(10) 0.799(2) 0.162(14) Uani 1 1 d . . . . .
O7S O 0.445(2) 0.7011(11) 0.861(2) 0.057(9) Uiso 0.5 1 d D . P . .
C11S C 0.554(5) 0.636(2) 1.306(4) 0.14(3) Uani 0.75 1 d D U P . .
N13 N 0.5736(15) 0.2928(7) 0.7150(15) 0.040(5) Uani 1 1 d . . . . .
N12 N 0.5848(15) 0.3643(8) 0.9091(15) 0.051(6) Uani 1 1 d . . . . .
N15 N 0.8819(15) 0.3482(8) 1.0219(13) 0.048(6) Uani 1 1 d . U . . .
N14 N 0.8477(14) 0.2713(7) 0.7982(13) 0.040(5) Uani 1 1 d . U . . .
N11 N 0.7331(12) 0.3833(6) 0.8069(12) 0.028(4) Uani 1 1 d . . . . .
N41 N 0.8748(12) 0.4323(6) 0.7986(10) 0.027(4) Uani 1 1 d . . . . .
N51 N 0.7590(12) 0.4764(7) 0.8528(13) 0.038(5) Uani 1 1 d . . . . .
N61 N 0.7560(11) 0.4998(6) 0.7000(12) 0.030(4) Uani 1 1 d . . . . .
N21 N 0.6137(13) 0.4528(6) 0.7074(12) 0.032(5) Uani 1 1 d . U . . .
N31 N 0.7291(12) 0.4065(6) 0.6556(12) 0.029(4) Uani 1 1 d . . . . .
N58 N 0.950(2) 0.5493(9) 1.1711(18) 0.068(8) Uani 1 1 d . . . . .
N56 N 0.7101(19) 0.5143(13) 1.1545(17) 0.095(10) Uani 1 1 d . . . . .
N53 N 0.8889(14) 0.4379(6) 1.0791(12) 0.041(5) Uani 1 1 d . U . . .
N55 N 0.9101(14) 0.5750(7) 0.9501(13) 0.047(6) Uani 1 1 d . U . . .
N54 N 0.6340(14) 0.5833(7) 0.8496(13) 0.040(5) Uani 1 1 d . . . . .
N52 N 0.5974(16) 0.4579(8) 0.9495(14) 0.056(7) Uani 1 1 d . . . . .
N42 N 1.0033(15) 0.3237(7) 0.8095(12) 0.040(5) Uani 1 1 d . . . . .
N44 N 1.0356(13) 0.4528(7) 0.7052(14) 0.042(5) Uani 1 1 d . . . . .
N46 N 1.2401(15) 0.3886(8) 0.8313(15) 0.060(7) Uani 1 1 d . . . . .
N47 N 1.2057(16) 0.3442(9) 1.0143(15) 0.070(7) Uani 1 1 d . U . . .
N48 N 1.2541(18) 0.4798(9) 1.0049(18) 0.095(10) Uani 1 1 d . . . . .
N43 N 1.0199(15) 0.4081(7) 1.0316(14) 0.051(6) Uani 1 1 d . . . . .
N45 N 1.0340(15) 0.5259(7) 0.8995(14) 0.050(6) Uani 1 1 d . . . . .
N6 N 0.6119(14) 0.6789(6) 0.8080(13) 0.039(5) Uani 1 1 d . . . . .
N28 N 0.2729(17) 0.5381(8) 0.4892(17) 0.070(9) Uani 1 1 d . . . . .
N24 N 0.4905(13) 0.5634(7) 0.6991(12) 0.036(5) Uani 1 1 d . U . . .
N25 N 0.4709(12) 0.4783(7) 0.4799(12) 0.038(5) Uani 1 1 d . . . . .
N23 N 0.4500(16) 0.3584(7) 0.6060(13) 0.051(6) Uani 1 1 d . . . . .
N22 N 0.4565(14) 0.4305(7) 0.8047(14) 0.041(5) Uani 1 1 d . . . . .
N33 N 0.8660(18) 0.2989(7) 0.6530(16) 0.051(7) Uani 1 1 d . . . . .
N32 N 0.5705(14) 0.3088(7) 0.5549(13) 0.041(5) Uani 1 1 d . U . . .
N34 N 0.6096(15) 0.4385(7) 0.4363(12) 0.041(5) Uani 1 1 d . . . . .
N36 N 0.551(2) 0.3271(10) 0.3386(16) 0.084(10) Uani 1 1 d . . . . .
N9 N 1.1112(15) 0.6133(7) 0.8887(18) 0.064(8) Uani 1 1 d . U . . .
N64 N 0.9095(12) 0.5187(7) 0.5974(11) 0.032(5) Uani 1 1 d . . . . .
N65 N 0.9220(14) 0.5959(7) 0.7961(13) 0.042(5) Uani 1 1 d . . . . .
N62 N 0.6433(14) 0.6146(7) 0.7041(14) 0.041(5) Uani 1 1 d . . . . .
N63 N 0.6138(15) 0.5369(7) 0.4824(13) 0.040(5) Uani 1 1 d . . . . .
C66 C 0.833(3) 0.6601(12) 0.647(2) 0.092(11) Uani 1 1 d . U . . .
N68 N 0.817(3) 0.6165(14) 0.461(3) 0.18(3) Uani 1 1 d . U . . .
N7 N 0.4363(19) 0.4601(10) 0.3114(15) 0.075(8) Uani 1 1 d . . . . .
N3 N 0.3863(19) 0.2726(10) 0.633(2) 0.107(9) Uani 1 1 d D U . . .
N26 N 0.2593(16) 0.5098(9) 0.6850(15) 0.067(7) Uani 1 1 d . . . . .
N37 N 0.7319(16) 0.2436(8) 0.4567(16) 0.063(7) Uani 1 1 d . . . . .
N35 N 0.8866(12) 0.4211(6) 0.5561(12) 0.033(4) Uani 1 1 d . . . . .
N4 N 0.8989(15) 0.2034(8) 0.7125(14) 0.047(6) Uani 1 1 d . . . . .
N18 N 0.8725(14) 0.2119(7) 0.9920(14) 0.048(6) Uani 1 1 d . . . . .
N5 N 1.0637(16) 0.4113(9) 1.2025(13) 0.062(7) Uani 1 1 d . U . . .
N8 N 0.9590(16) 0.4854(10) 0.4755(15) 0.072(8) Uani 1 1 d . U . . .
N17 N 0.712(2) 0.2714(10) 1.0659(18) 0.091(10) Uani 1 1 d . . . . .
N27 N 0.2123(18) 0.4130(9) 0.533(3) 0.136(16) Uani 1 1 d . U . . .
N67 N 0.633(2) 0.6714(11) 0.511(2) 0.110(13) Uani 1 1 d . . . . .
N38 N 0.792(3) 0.3583(17) 0.364(2) 0.18(2) Uani 1 1 d . U . . .
N2 N 0.538(2) 0.3992(11) 1.0392(19) 0.084(8) Uani 1 1 d D U . . .
N57 N 0.736(3) 0.6318(12) 1.0574(19) 0.16(2) Uani 1 1 d . . . . .
C12 C 0.6320(15) 0.3347(7) 0.9062(14) 0.033(5) Uani 1 1 d . U . . .
C11 C 0.7298(17) 0.3527(9) 0.8367(16) 0.041(6) Uani 1 1 d . . . . .
C15 C 0.830(2) 0.3266(9) 0.9755(15) 0.050(7) Uani 1 1 d . U . . .
C14 C 0.8016(18) 0.2746(8) 0.8283(17) 0.046(7) Uani 1 1 d . U . . .
C18 C 0.8157(18) 0.2361(9) 0.9576(17) 0.045(6) Uani 1 1 d . U . . .
C17 C 0.7189(19) 0.2784(10) 1.005(2) 0.061(8) Uani 1 1 d . U . . .
C13 C 0.6265(19) 0.2890(7) 0.779(2) 0.044(7) Uani 1 1 d . . . . .
C31 C 0.7226(17) 0.3863(8) 0.5994(17) 0.042(7) Uani 1 1 d . . . . .
C41 C 0.9472(16) 0.4265(8) 0.8286(16) 0.041(6) Uani 1 1 d . . . . .
C51 C 0.7615(16) 0.4945(8) 0.9060(15) 0.039(6) Uani 1 1 d . . . . .
C21 C 0.5401(18) 0.4582(7) 0.6740(15) 0.034(5) Uani 1 1 d . U . . .
C56 C 0.735(2) 0.5177(12) 1.1077(16) 0.071(9) Uani 1 1 d . . . . .
C57 C 0.751(3) 0.5963(14) 1.043(2) 0.098(13) Uani 1 1 d . . . . .
C58 C 0.883(2) 0.5444(8) 1.1136(18) 0.053(8) Uani 1 1 d . . . . .
C53 C 0.8402(18) 0.4679(8) 1.0512(13) 0.040(6) Uani 1 1 d . U . . .
C55 C 0.8532(18) 0.5602(8) 0.9690(13) 0.041(6) Uani 1 1 d . U . . .
C54 C 0.6803(19) 0.5643(8) 0.9076(17) 0.044(7) Uani 1 1 d . . . . .
C52 C 0.6572(19) 0.4867(9) 0.9713(15) 0.045(7) Uani 1 1 d . . . . .
N16 N 0.595(3) 0.2043(14) 0.869(3) 0.19(2) Uani 1 1 d . U . . .
C47 C 1.1658(16) 0.3703(7) 0.9701(16) 0.040(6) Uani 1 1 d . U . . .
C46 C 1.1880(19) 0.3991(9) 0.8507(18) 0.054(7) Uani 1 1 d . U . . .
C48 C 1.1956(18) 0.4550(9) 0.960(2) 0.068(10) Uani 1 1 d . . . . .
C45 C 1.0518(14) 0.4891(9) 0.8930(14) 0.036(6) Uani 1 1 d . . . . .
C43 C 1.0417(16) 0.4142(9) 0.9805(16) 0.045(7) Uani 1 1 d . . . . .
C42 C 1.0364(17) 0.3570(9) 0.8378(15) 0.038(6) Uani 1 1 d . . . . .
C44 C 1.0548(14) 0.4431(8) 0.7672(16) 0.034(6) Uani 1 1 d . . . . .
C24 C 0.4629(15) 0.5291(8) 0.6721(15) 0.036(5) Uani 1 1 d . U . . .
C25 C 0.4434(14) 0.4735(7) 0.5264(14) 0.030(5) Uani 1 1 d . . . . .
C23 C 0.4307(14) 0.3977(9) 0.6091(15) 0.041(6) Uani 1 1 d . . . . .
C27 C 0.280(2) 0.4271(12) 0.561(3) 0.101(15) Uani 1 1 d . U . . .
C28 C 0.3181(18) 0.5130(10) 0.5352(19) 0.054(8) Uani 1 1 d . . . . .
C26 C 0.313(2) 0.4940(10) 0.6633(17) 0.059(8) Uani 1 1 d . . . . .
C22 C 0.4316(17) 0.4411(8) 0.7386(19) 0.044(7) Uani 1 1 d . . . . .
C33 C 0.8165(16) 0.3157(8) 0.5995(16) 0.035(6) Uani 1 1 d . . . . .
C37 C 0.7304(18) 0.2798(10) 0.4722(14) 0.052(8) Uani 1 1 d . . . . .
C38 C 0.772(2) 0.3520(11) 0.412(2) 0.066(8) Uani 1 1 d . U . . .
C36 C 0.613(2) 0.3329(10) 0.395(2) 0.060(8) Uani 1 1 d . . . . .
C34 C 0.6544(18) 0.4072(10) 0.4585(17) 0.051(7) Uani 1 1 d . . . . .
C32 C 0.6242(15) 0.3220(8) 0.5367(16) 0.039(6) Uani 1 1 d . U . . .
C64 C 0.8674(14) 0.5428(8) 0.6049(14) 0.034(6) Uani 1 1 d . . . . .
C65 C 0.8701(15) 0.5937(7) 0.7329(12) 0.028(5) Uani 1 1 d . . . . .
C61 C 0.7592(14) 0.5331(7) 0.6651(15) 0.030(5) Uani 1 1 d . U . . .
C62 C 0.691(2) 0.6085(7) 0.6751(17) 0.047(7) Uani 1 1 d . . . . .
C63 C 0.673(2) 0.5565(9) 0.528(2) 0.052(8) Uani 1 1 d . . . . .
C67 C 0.679(2) 0.6437(9) 0.5446(19) 0.059(8) Uani 1 1 d . . . . .
C68 C 0.800(2) 0.6097(12) 0.514(3) 0.103(16) Uani 1 1 d . U . . .
C80 C 0.602(3) 0.3810(15) 1.091(2) 0.137(12) Uani 1 1 d D U . . .
H80 H 0.6518 0.3756 1.0804 0.164 Uiso 1 1 calc R U . . .
C35 C 0.8319(17) 0.3980(10) 0.5374(15) 0.044(7) Uani 1 1 d . . . . .
C94 C 0.851(2) 0.1936(12) 0.634(2) 0.080(10) Uani 1 1 d . . . . .
H94 H 0.8382 0.2168 0.5966 0.096 Uiso 1 1 calc R U . . .
C96 C 0.856(2) 0.1174(11) 0.662(3) 0.079(11) Uani 1 1 d . . . . .
H96 H 0.8442 0.0869 0.6464 0.095 Uiso 1 1 calc R U . . .
C97 C 0.908(2) 0.1280(11) 0.739(3) 0.098(15) Uani 1 1 d . . . . .
H97 H 0.9317 0.1046 0.7759 0.117 Uiso 1 1 calc R U . . .
C98 C 0.927(2) 0.1713(10) 0.762(2) 0.072(10) Uani 1 1 d . . . . .
C99 C 0.981(2) 0.1869(10) 0.851(2) 0.088(11) Uani 1 1 d . . . . .
H99 H 0.9391 0.1901 0.8764 0.105 Uiso 1 1 calc R U . . .
O10S O 0.395(2) 0.5960(10) 0.4423(15) 0.164(15) Uani 1 1 d D . . . .
C113 C 0.4979(16) 0.7112(6) 0.6835(13) 0.038(5) Uani 1 1 d . . . . .
H113 H 0.4451 0.728 0.6801 0.046 Uiso 1 1 calc R U . . .
C114 C 0.526(2) 0.7268(7) 0.6235(16) 0.065(9) Uani 1 1 d . . . . .
H11A H 0.539 0.759 0.6303 0.098 Uiso 1 1 calc R U . . .
H11B H 0.5789 0.7106 0.6283 0.098 Uiso 1 1 calc R U . . .
H11C H 0.4805 0.7214 0.5715 0.098 Uiso 1 1 calc R U . . .
C112 C 0.5732(18) 0.7170(8) 0.7673(16) 0.045(6) Uani 1 1 d . . . . .
C108 C 0.6753(19) 0.6853(9) 0.877(2) 0.065(9) Uani 1 1 d . . . . .
H108 H 0.7041 0.6596 0.9062 0.078 Uiso 1 1 calc R U . . .
C109 C 0.701(2) 0.7240(11) 0.908(2) 0.079(10) Uani 1 1 d . . . . .
H109 H 0.7451 0.7255 0.9599 0.095 Uiso 1 1 calc R U . . .
C110 C 0.6675(19) 0.7622(8) 0.8707(19) 0.072(10) Uani 1 1 d . . . . .
H110 H 0.6905 0.7901 0.8947 0.087 Uiso 1 1 calc R U . . .
C111 C 0.5991(19) 0.7616(8) 0.7965(19) 0.069(10) Uani 1 1 d . . . . .
H111 H 0.5726 0.788 0.7684 0.083 Uiso 1 1 calc R U . . .
C77 C 0.9037(17) 0.6847(9) 0.882(2) 0.063(9) Uani 1 1 d . . . . .
H77A H 0.9095 0.7158 0.9004 0.094 Uiso 1 1 calc R U . . .
H77B H 0.8927 0.6843 0.8262 0.094 Uiso 1 1 calc R U . . .
H77C H 0.8552 0.6704 0.8896 0.094 Uiso 1 1 calc R U . . .
C71 C 0.586(4) 0.2101(13) 0.608(3) 0.17(3) Uani 1 1 d . . . . .
H71A H 0.5834 0.1776 0.5989 0.261 Uiso 1 1 calc R U . . .
H71B H 0.6104 0.2247 0.5741 0.261 Uiso 1 1 calc R U . . .
H71C H 0.6225 0.2165 0.6628 0.261 Uiso 1 1 calc R U . . .
C106 C 1.144(2) 0.3459(9) 1.181(2) 0.078(10) Uani 1 1 d . . . . .
H106 H 1.1674 0.3551 1.1421 0.093 Uiso 1 1 calc R U . . .
C105 C 1.141(2) 0.3871(10) 1.232(2) 0.085(12) Uani 1 1 d . U . . .
C104 C 1.212(3) 0.4007(13) 1.297(2) 0.103(14) Uani 1 1 d . . . . .
H104 H 1.2649 0.3844 1.3148 0.123 Uiso 1 1 calc R U . . .
C103 C 1.204(3) 0.4395(12) 1.338(2) 0.102(14) Uani 1 1 d . . . . .
H103 H 1.251 0.4502 1.3833 0.122 Uiso 1 1 calc R U . . .
C102 C 1.125(3) 0.4610(15) 1.310(3) 0.112(14) Uani 1 1 d . . . . .
H102 H 1.1163 0.4862 1.3372 0.134 Uiso 1 1 calc R U . . .
C73 C 0.819(3) 0.3670(12) 1.167(2) 0.091(13) Uani 1 1 d . . . . .
H73A H 0.8082 0.3535 1.2098 0.136 Uiso 1 1 calc R U . . .
H73B H 0.8043 0.3989 1.1627 0.136 Uiso 1 1 calc R U . . .
H73C H 0.7842 0.3519 1.1175 0.136 Uiso 1 1 calc R U . . .
C107 C 1.195(2) 0.3078(11) 1.229(2) 0.115(16) Uani 1 1 d . . . . .
C101 C 1.058(3) 0.4469(11) 1.243(2) 0.083(11) Uani 1 1 d . U . . .
H101 H 1.0047 0.4631 1.2252 0.1 Uiso 1 1 calc R U . . .
C134 C 1.184(3) 0.5900(11) 1.033(3) 0.118(14) Uani 1 1 d . U . . .
H134 H 1.199 0.5575 1.0345 0.142 Uiso 1 1 calc R U . . .
C133 C 1.191(3) 0.6124(12) 0.963(3) 0.100(11) Uani 1 1 d . U . . .
C132 C 1.276(3) 0.6300(11) 0.972(3) 0.108(11) Uani 1 1 d . U . . .
H132 H 1.3277 0.6288 1.0184 0.129 Uiso 1 1 calc R U . . .
C131 C 1.267(3) 0.6516(16) 0.890(3) 0.137(14) Uani 1 1 d . U . . .
H131 H 1.3144 0.6678 0.8887 0.164 Uiso 1 1 calc R U . . .
C130 C 1.182(2) 0.6475(16) 0.812(4) 0.17(2) Uani 1 1 d . . . . .
H130 H 1.1771 0.6546 0.7608 0.201 Uiso 1 1 calc R U . . .
C129 C 1.112(2) 0.6307(11) 0.832(2) 0.086(10) Uani 1 1 d . U . . .
H129 H 1.0564 0.6345 0.7917 0.103 Uiso 1 1 calc R U . . .
C126 C 1.0039(15) 0.5182(11) 0.4613(17) 0.065(8) Uani 1 1 d . . . . .
C122 C 0.8953(19) 0.4655(9) 0.4102(17) 0.062(7) Uani 1 1 d . U . . .
H122 H 0.8647 0.4406 0.4183 0.074 Uiso 1 1 calc R U . . .
C123 C 0.874(3) 0.4799(15) 0.3347(18) 0.110(16) Uani 1 1 d . U . . .
H123 H 0.8271 0.4678 0.2911 0.132 Uiso 1 1 calc R U . . .
C124 C 0.932(3) 0.5167(19) 0.326(3) 0.13(2) Uani 1 1 d . . . . .
H124 H 0.9257 0.5264 0.2759 0.162 Uiso 1 1 calc R U . . .
C125 C 0.991(2) 0.5350(17) 0.389(2) 0.128(19) Uani 1 1 d . . . . .
H125 H 1.025 0.5595 0.3845 0.153 Uiso 1 1 calc R U . . .
C127 C 1.074(2) 0.5335(12) 0.530(2) 0.095(13) Uani 1 1 d . . . . .
H127 H 1.1299 0.5307 0.523 0.114 Uiso 1 1 calc R U . . .
C128 C 1.061(3) 0.5865(11) 0.552(3) 0.15(2) Uani 1 1 d . . . . .
H12A H 1.1106 0.5956 0.5993 0.229 Uiso 1 1 calc R U . . .
H12B H 1.0569 0.6061 0.5082 0.229 Uiso 1 1 calc R U . . .
H12C H 1.0076 0.5889 0.5608 0.229 Uiso 1 1 calc R U . . .
O3S O 1.031(3) 0.2686(17) 1.232(3) 0.25(2) Uiso 1 1 d . . . . .
C93 C 0.231(3) 0.3062(15) 0.455(3) 0.138(17) Uani 1 1 d . U . . .
H93A H 0.1765 0.2934 0.4536 0.208 Uiso 1 1 calc R U . . .
H93B H 0.2474 0.3318 0.4913 0.208 Uiso 1 1 calc R U . . .
H93C H 0.2231 0.316 0.4029 0.208 Uiso 1 1 calc R U . . .
C90 C 0.235(2) 0.2356(16) 0.565(2) 0.135(11) Uani 1 1 d D U . . .
C70 C 0.425(3) 0.3263(13) 0.946(2) 0.133(16) Uani 1 1 d D U . . .
H70A H 0.3787 0.3036 0.929 0.199 Uiso 1 1 calc R U . . .
H70B H 0.4805 0.312 0.9554 0.199 Uiso 1 1 calc R U . . .
H70C H 0.4277 0.3399 0.9953 0.199 Uiso 1 1 calc R U . . .
C86 C 0.479(3) 0.5138(14) 1.059(3) 0.17(3) Uani 1 1 d . . . . .
H86A H 0.4355 0.5364 1.0297 0.254 Uiso 1 1 calc R U . . .
H86B H 0.4914 0.5159 1.1145 0.254 Uiso 1 1 calc R U . . .
H86C H 0.5323 0.5192 1.0506 0.254 Uiso 1 1 calc R U . . .
C115 C 0.441(2) 0.4174(12) 0.291(2) 0.094(12) Uani 1 1 d D . . . .
H115 H 0.4866 0.3988 0.324 0.112 Uiso 1 1 calc R U . . .
C116 C 0.378(2) 0.3990(14) 0.220(2) 0.104(14) Uani 1 1 d . U . . .
H116 H 0.3822 0.3682 0.2091 0.125 Uiso 1 1 calc R U . . .
C117 C 0.315(3) 0.4231(16) 0.169(3) 0.120(15) Uani 1 1 d . U . . .
H117 H 0.2769 0.4105 0.1204 0.144 Uiso 1 1 calc R U . . .
C118 C 0.307(2) 0.4682(15) 0.188(2) 0.095(11) Uani 1 1 d . U . . .
H118 H 0.2616 0.4868 0.1545 0.114 Uiso 1 1 calc R U . . .
C119 C 0.372(2) 0.4846(11) 0.2614(18) 0.069(10) Uani 1 1 d . . . . .
C120 C 0.365(2) 0.5348(15) 0.281(2) 0.091(12) Uani 1 1 d . . . . .
H120 H 0.3663 0.5537 0.237 0.109 Uiso 1 1 calc R U . . .
C121 C 0.283(3) 0.5458(13) 0.294(3) 0.140(19) Uani 1 1 d . . . . .
H12D H 0.2315 0.5383 0.2471 0.209 Uiso 1 1 calc R U . . .
H12E H 0.2825 0.5284 0.3387 0.209 Uiso 1 1 calc R U . . .
H12F H 0.2821 0.5779 0.3055 0.209 Uiso 1 1 calc R U . . .
O9S O 0.3148(12) 0.6586(9) 0.602(2) 0.160(16) Uani 1 1 d D U . . .
C2S C 0.232(4) 0.5369(19) 0.833(4) 0.19(2) Uiso 1 1 d D . . A 1
O2S O 0.307(2) 0.5064(12) 0.838(2) 0.230(19) Uiso 1 1 d D . . A 1
C74 C 0.4418(18) 0.5894(8) 0.8421(19) 0.069(9) Uani 1 1 d . . . . .
H74A H 0.3976 0.6005 0.8595 0.104 Uiso 1 1 calc R U . . .
H74B H 0.4177 0.5646 0.8051 0.104 Uiso 1 1 calc R U . . .
H74C H 0.4922 0.5787 0.8875 0.104 Uiso 1 1 calc R U . . .
C95 C 0.822(3) 0.1498(9) 0.610(2) 0.084(12) Uani 1 1 d . . . . .
H95 H 0.7794 0.1438 0.5588 0.101 Uiso 1 1 calc R U . . .
C72 C 1.132(2) 0.2690(18) 0.761(3) 0.170(17) Uani 1 1 d D U . . .
O13S O 0.883(4) 0.6385(19) 1.346(3) 0.22(3) Uani 0.75 1 d . . P . .
C8S C 0.275(4) 0.7605(17) 0.732(3) 0.18(3) Uani 1 1 d . . . . .
C84 C 0.509(3) 0.4365(15) 1.072(3) 0.16(2) Uani 1 1 d D U . . .
C82 C 0.596(4) 0.4041(17) 1.206(3) 0.173(15) Uani 1 1 d D U . . .
H82 H 0.625 0.4063 1.2612 0.207 Uiso 1 1 calc R U . . .
C85 C 0.448(3) 0.4727(14) 1.032(3) 0.122(14) Uani 1 1 d D U . . .
H85 H 0.3957 0.4681 1.0435 0.147 Uiso 1 1 calc R U . . .
C76 C 1.084(3) 0.3763(15) 0.619(3) 0.139(16) Uani 1 1 d . U . . .
H76A H 1.1202 0.3561 0.6045 0.209 Uiso 1 1 calc R U . . .
H76B H 1.1145 0.3853 0.6744 0.209 Uiso 1 1 calc R U . . .
H76C H 1.0297 0.3608 0.6132 0.209 Uiso 1 1 calc R U . . .
C14S C 1.027(3) 0.1973(15) 0.601(3) 0.082(13) Uiso 0.75 1 d D . P . .
O1S O 0.501(3) 0.6307(13) 1.121(3) 0.143(14) Uani 0.75 1 d D U P . .
C5S C 1.075(3) 0.5068(13) 1.090(2) 0.075(10) Uani 0.75 1 d D U P . .
O11S O 0.529(3) 0.5965(16) 1.255(3) 0.171(18) Uani 0.75 1 d D U P . .
C6S C 1.241(4) 0.253(2) 0.883(4) 0.13(2) Uiso 0.75 1 d D . P . .
C1S C 0.568(4) 0.640(2) 1.094(4) 0.14(2) Uani 0.75 1 d D U P . .
O14S O 0.980(4) 0.213(2) 0.519(3) 0.24(3) Uiso 0.75 1 d D . P . .
C135 C 1.246(2) 0.6137(12) 1.110(2) 0.126(14) Uani 1 1 d . U . . .
H13A H 1.3064 0.6103 1.1147 0.189 Uiso 1 1 calc R U . . .
H13B H 1.2319 0.6457 1.1071 0.189 Uiso 1 1 calc R U . . .
H13C H 1.2403 0.6001 1.1549 0.189 Uiso 1 1 calc R U . . .
C92 C 0.302(4) 0.2710(18) 0.484(3) 0.146(13) Uani 1 1 d . U . . .
H92 H 0.2844 0.2442 0.4491 0.176 Uiso 1 1 calc R U . . .
C91 C 0.313(3) 0.2578(18) 0.568(3) 0.150(12) Uani 1 1 d D U . . .
C15S C 0.393(15) 0.391(5) 0.364(13) 0.22(12) Uiso 0.25 1 d D . P . .
C100 C 1.052(4) 0.1532(16) 0.900(3) 0.17(2) Uani 1 1 d . . . . .
N66 N 0.857(4) 0.6960(14) 0.672(3) 0.28(4) Uani 1 1 d . U . . .
O4S O 1.056(2) 0.2810(10) 1.0050(18) 0.140(12) Uani 1 1 d D U . . .
C89 C 0.263(3) 0.2260(17) 0.648(3) 0.165(13) Uani 1 1 d D U . . .
C12S C 1.033(3) 0.3649(17) 1.393(3) 0.102(16) Uiso 0.75 1 d D . P . .
O12S O 0.954(3) 0.3542(18) 1.329(3) 0.21(2) Uiso 0.75 1 d D . P . .
C7S C 0.493(6) 0.717(4) 0.940(3) 0.17(4) Uiso 0.5 1 d D . P . .
C75 C 0.674(2) 0.510(2) 0.343(3) 0.19(3) Uani 1 1 d D . . . .
H75A H 0.6885 0.5197 0.2989 0.278 Uiso 1 1 calc R U . . .
H75B H 0.7053 0.5286 0.3885 0.278 Uiso 1 1 calc R U . . .
H75C H 0.6922 0.4785 0.3552 0.278 Uiso 1 1 calc R U . . .
C83 C 0.538(4) 0.438(2) 1.157(3) 0.197(18) Uani 1 1 d D U . . .
H83 H 0.5188 0.4619 1.181 0.236 Uiso 1 1 calc R U . . .
C81 C 0.606(3) 0.3679(14) 1.164(3) 0.163(15) Uani 1 1 d D U . . .
H81 H 0.6138 0.3379 1.1823 0.196 Uiso 1 1 calc R U . . .
C88 C 0.351(3) 0.2202(14) 0.707(3) 0.173(14) Uani 1 1 d D U . . .
C87 C 0.390(3) 0.2603(15) 0.7035(18) 0.165(13) Uani 1 1 d D U . . .
O15S O 0.405(4) 0.3518(16) 0.403(3) 0.033(13) Uiso 0.25 1 d D . P . .

loop_
_atom_site_aniso_label
_atom_site_aniso_U_11
_atom_site_aniso_U_22
_atom_site_aniso_U_33
_atom_site_aniso_U_23
_atom_site_aniso_U_13
_atom_site_aniso_U_12
W1 0.0462(7) 0.0364(6) 0.0472(7) 0.0160(5) 0.0263(6) 0.0085(5)
W6 0.0356(6) 0.0359(5) 0.0361(6) 0.0120(4) 0.0144(5) 0.0010(4)
W2 0.0301(5) 0.0342(5) 0.0301(6) 0.0014(4) 0.0102(5) -0.0012(4)
W4 0.0318(5) 0.0390(5) 0.0295(6) 0.0016(4) 0.0057(5) 0.0036(4)
W3 0.0410(6) 0.0468(6) 0.0278(6) -0.0098(5) 0.0165(5) -0.0079(4)
W5 0.0591(7) 0.0431(6) 0.0235(6) 0.0012(4) 0.0158(6) 0.0125(5)
Ni1 0.0301(13) 0.0302(10) 0.0209(13) 0.0031(9) 0.0108(10) 0.0021(9)
Ni6 0.0357(18) 0.0313(16) 0.0319(19) 0.0006(13) 0.0107(16) 0.0005(13)
Ni4 0.048(2) 0.0393(18) 0.041(2) -0.0035(15) 0.0207(19) 0.0031(15)
Ni3 0.047(2) 0.0324(16) 0.046(2) -0.0068(15) 0.0212(18) -0.0078(14)
Ni8 0.0359(17) 0.0500(18) 0.0334(19) 0.0063(15) 0.0172(16) 0.0011(15)
Ni7 0.040(2) 0.070(2) 0.0219(19) 0.0025(16) 0.0071(17) 0.0023(17)
Ni9 0.0421(19) 0.0342(16) 0.044(2) -0.0035(15) 0.0066(17) -0.0031(14)
Ni5 0.068(3) 0.053(2) 0.027(2) 0.0091(16) 0.016(2) 0.0193(19)
Ni2 0.045(2) 0.055(2) 0.047(2) 0.0195(16) 0.0304(19) 0.0163(15)
O6 0.038(9) 0.021(7) 0.048(11) 0.003(7) 0.007(8) 0.005(6)
O74 0.057(12) 0.036(9) 0.077(15) 0.005(9) 0.038(11) -0.006(8)
O7 0.075(16) 0.104(17) 0.015(10) 0.024(10) 0.003(11) 0.026(12)
O76 0.073(13) 0.068(12) 0.057(14) 0.007(10) 0.036(12) 0.020(10)
O5 0.062(15) 0.072(14) 0.081(18) 0.014(12) 0.011(14) 0.019(11)
O9 0.053(13) 0.065(13) 0.079(17) -0.031(12) -0.012(12) 0.009(11)
O77 0.059(12) 0.028(9) 0.070(15) -0.008(9) -0.011(11) 0.009(8)
O75 0.11(2) 0.12(2) 0.057(16) 0.019(14) 0.055(17) 0.019(16)
O71 0.089(18) 0.067(15) 0.08(2) -0.006(13) 0.032(17) 0.005(13)
O3 0.036(11) 0.099(16) 0.085(17) -0.055(14) 0.018(12) -0.024(11)
O70 0.055(13) 0.097(15) 0.082(17) 0.047(12) 0.041(13) -0.002(11)
O8 0.018(8) 0.063(11) 0.077(15) 0.021(10) 0.004(9) -0.010(8)
O4 0.076(14) 0.038(10) 0.062(14) 0.007(9) 0.024(12) -0.003(9)
O72 0.086(16) 0.094(17) 0.14(3) -0.033(17) 0.064(17) 0.000(14)
C4S 0.31(4) 0.31(4) 0.31(4) -0.011(14) 0.13(2) 0.011(14)
C9S 0.16(2) 0.17(2) 0.17(2) 0.021(13) 0.064(15) -0.017(13)
C10S 0.09(3) 0.10(3) 0.08(3) -0.06(2) 0.03(2) -0.02(2)
O73 0.093(18) 0.089(16) 0.065(16) 0.029(12) 0.051(15) 0.037(13)
C16 0.079(13) 0.052(11) 0.078(14) 0.033(10) 0.020(11) -0.005(9)
O5S 0.159(19) 0.157(18) 0.154(19) -0.022(12) 0.056(13) 0.016(13)
O2 0.084(15) 0.115(18) 0.065(15) 0.044(13) 0.059(14) 0.054(13)
C13S 0.16(3) 0.14(3) 0.11(3) 0.03(2) 0.05(3) 0.00(2)
O8S 0.25(4) 0.13(3) 0.10(3) -0.02(2) 0.07(3) 0.05(3)
C11S 0.16(4) 0.13(3) 0.14(4) 0.00(2) 0.05(3) 0.00(2)
N13 0.042(13) 0.032(11) 0.050(15) -0.006(10) 0.021(13) -0.003(10)
N12 0.050(15) 0.051(14) 0.057(17) 0.010(12) 0.027(14) 0.001(11)
N15 0.054(15) 0.056(14) 0.032(13) 0.000(10) 0.017(11) 0.004(11)
N14 0.042(13) 0.044(12) 0.034(14) 0.005(10) 0.014(11) 0.003(10)
N11 0.027(10) 0.030(10) 0.033(12) -0.001(9) 0.017(10) -0.010(8)
N41 0.023(10) 0.039(11) 0.014(10) -0.007(8) 0.002(8) -0.004(8)
N51 0.029(11) 0.043(12) 0.041(14) 0.004(10) 0.013(11) 0.013(9)
N61 0.018(9) 0.033(10) 0.034(12) -0.001(9) 0.006(9) -0.003(8)
N21 0.046(11) 0.033(10) 0.029(12) 0.012(8) 0.027(10) 0.030(9)
N31 0.024(10) 0.027(9) 0.040(13) -0.001(9) 0.017(10) 0.004(7)
N58 0.08(2) 0.070(16) 0.054(19) -0.006(14) 0.025(17) -0.008(15)
N56 0.08(2) 0.17(3) 0.044(17) -0.005(18) 0.035(16) -0.03(2)
N53 0.060(14) 0.040(11) 0.021(11) 0.005(8) 0.014(10) 0.011(8)
N55 0.043(13) 0.040(12) 0.036(14) -0.006(10) -0.008(11) 0.013(10)
N54 0.036(12) 0.042(12) 0.034(13) 0.002(10) 0.005(11) -0.005(10)
N52 0.062(16) 0.075(17) 0.040(15) 0.019(12) 0.029(14) 0.030(13)
N42 0.063(15) 0.036(11) 0.027(12) 0.004(9) 0.024(12) 0.016(10)
N44 0.029(12) 0.056(14) 0.042(15) 0.005(11) 0.014(12) 0.010(10)
N46 0.046(14) 0.091(18) 0.055(16) -0.011(13) 0.033(13) 0.004(12)
N47 0.052(15) 0.085(17) 0.048(16) 0.022(13) -0.005(12) 0.027(13)
N48 0.072(19) 0.088(19) 0.09(2) -0.052(17) 0.000(17) -0.003(15)
N43 0.057(15) 0.056(14) 0.035(14) -0.003(11) 0.014(13) 0.021(11)
N45 0.072(16) 0.020(10) 0.067(17) 0.012(10) 0.037(15) -0.001(10)
N6 0.044(12) 0.023(9) 0.039(13) -0.006(9) 0.006(11) -0.001(8)
N28 0.079(19) 0.070(17) 0.08(2) 0.049(15) 0.052(17) 0.046(14)
N24 0.033(11) 0.048(10) 0.029(12) -0.009(8) 0.014(10) 0.003(8)
N25 0.022(10) 0.055(13) 0.030(13) -0.002(10) 0.003(10) -0.002(9)
N23 0.067(16) 0.044(13) 0.028(13) -0.022(10) 0.006(12) -0.005(11)
N22 0.048(13) 0.040(12) 0.043(15) 0.010(10) 0.026(12) -0.011(10)
N33 0.076(19) 0.033(12) 0.059(18) 0.000(12) 0.043(17) -0.004(12)
N32 0.038(11) 0.045(12) 0.038(13) -0.014(10) 0.013(10) -0.011(9)
N34 0.057(14) 0.052(13) 0.014(11) -0.003(9) 0.013(11) -0.026(11)
N36 0.11(2) 0.088(19) 0.025(15) 0.006(13) -0.003(17) -0.040(18)
N9 0.043(13) 0.025(11) 0.10(2) 0.003(11) 0.000(14) -0.004(9)
N64 0.018(10) 0.055(13) 0.018(11) -0.006(9) 0.003(9) -0.002(9)
N65 0.048(13) 0.037(11) 0.037(14) 0.008(10) 0.014(12) 0.001(10)
N62 0.033(12) 0.034(11) 0.045(15) -0.001(10) 0.003(11) 0.003(9)
N63 0.041(13) 0.046(13) 0.040(14) 0.016(10) 0.025(12) 0.010(10)
C66 0.098(16) 0.082(14) 0.086(16) 0.021(12) 0.026(12) -0.013(12)
N68 0.26(5) 0.18(4) 0.21(5) 0.15(4) 0.20(5) 0.15(4)
N7 0.081(19) 0.09(2) 0.026(14) -0.008(13) -0.006(14) 0.019(16)
N3 0.064(15) 0.15(3) 0.147(17) 0.000(19) 0.082(14) 0.009(16)
N26 0.050(15) 0.086(18) 0.056(17) 0.021(14) 0.013(14) 0.009(13)
N37 0.065(16) 0.046(13) 0.064(18) -0.019(12) 0.012(14) 0.007(11)
N35 0.027(10) 0.034(10) 0.037(12) -0.009(9) 0.013(10) -0.015(8)
N4 0.045(13) 0.056(14) 0.037(14) -0.004(11) 0.015(12) 0.012(10)
N18 0.041(13) 0.038(12) 0.061(17) -0.008(11) 0.015(13) 0.001(10)
N5 0.051(14) 0.092(17) 0.019(12) -0.001(11) -0.011(11) 0.035(12)
N8 0.055(15) 0.11(2) 0.045(13) 0.052(13) 0.015(10) 0.036(13)
N17 0.12(2) 0.10(2) 0.08(2) 0.068(17) 0.070(19) 0.075(18)
N27 0.050(16) 0.066(18) 0.27(5) -0.01(2) 0.04(2) -0.021(14)
N67 0.14(3) 0.11(2) 0.11(3) 0.07(2) 0.08(3) 0.09(2)
N38 0.22(5) 0.25(5) 0.13(3) -0.11(4) 0.14(4) -0.14(4)
N2 0.081(12) 0.107(14) 0.096(14) 0.019(11) 0.069(11) 0.029(10)
N57 0.28(5) 0.10(2) 0.05(2) -0.016(18) 0.02(3) 0.11(3)
C12 0.038(10) 0.023(9) 0.033(11) 0.018(8) 0.009(9) -0.001(8)
C11 0.046(15) 0.047(15) 0.033(15) -0.006(12) 0.018(13) 0.005(12)
C15 0.059(18) 0.050(16) 0.014(13) 0.011(11) -0.012(12) 0.013(12)
C14 0.048(17) 0.041(14) 0.044(18) 0.031(12) 0.014(14) 0.011(12)
C18 0.044(9) 0.044(9) 0.043(9) 0.008(6) 0.014(7) 0.006(6)
C17 0.055(12) 0.065(13) 0.058(13) 0.026(10) 0.017(10) 0.012(10)
C13 0.059(18) 0.009(10) 0.09(2) 0.010(12) 0.052(18) 0.006(11)
C31 0.042(15) 0.046(14) 0.053(18) -0.002(13) 0.036(15) -0.016(11)
C41 0.037(14) 0.035(13) 0.039(16) 0.016(12) 0.004(13) -0.004(11)
C51 0.043(15) 0.042(14) 0.025(14) 0.014(11) 0.005(12) 0.018(11)
C21 0.062(13) 0.017(11) 0.032(15) 0.004(9) 0.027(12) 0.014(10)
C56 0.08(2) 0.10(3) 0.015(15) -0.008(15) 0.009(16) 0.004(19)
C57 0.13(3) 0.10(3) 0.03(2) -0.008(19) 0.00(2) 0.04(3)
C58 0.10(3) 0.033(13) 0.033(17) 0.012(12) 0.032(19) 0.003(14)
C53 0.066(17) 0.045(13) 0.008(11) 0.013(10) 0.012(12) 0.014(10)
C55 0.062(16) 0.036(12) 0.015(12) 0.005(9) 0.005(12) 0.042(11)
C54 0.07(2) 0.035(14) 0.044(18) -0.017(12) 0.041(17) -0.004(13)
C52 0.055(18) 0.046(15) 0.030(16) -0.007(12) 0.014(14) 0.018(13)
N16 0.15(4) 0.15(3) 0.17(4) 0.10(3) -0.04(3) -0.10(3)
C47 0.041(14) 0.028(12) 0.045(17) 0.007(10) 0.011(13) 0.018(10)
C46 0.051(9) 0.056(9) 0.051(9) 0.001(6) 0.017(7) 0.000(6)
C48 0.038(16) 0.046(16) 0.09(3) 0.001(15) -0.004(17) 0.008(12)
C45 0.011(11) 0.070(18) 0.028(14) 0.003(12) 0.010(10) 0.006(10)
C43 0.031(14) 0.059(17) 0.032(16) -0.014(13) -0.003(13) 0.008(12)
C42 0.044(15) 0.047(15) 0.026(14) 0.014(11) 0.018(12) 0.002(11)
C44 0.016(11) 0.043(13) 0.034(15) 0.008(11) -0.001(11) 0.002(9)
C24 0.037(10) 0.035(9) 0.035(11) -0.015(8) 0.014(9) 0.017(8)
C25 0.019(11) 0.036(12) 0.033(14) 0.011(10) 0.008(11) 0.003(9)
C23 0.018(12) 0.076(19) 0.031(15) -0.017(13) 0.012(11) -0.007(11)
C27 0.039(15) 0.07(2) 0.19(5) 0.01(2) 0.05(2) 0.008(14)
C28 0.037(15) 0.08(2) 0.06(2) 0.009(16) 0.041(16) 0.015(14)
C26 0.07(2) 0.08(2) 0.039(18) 0.024(15) 0.032(16) 0.005(16)
C22 0.042(16) 0.045(15) 0.06(2) -0.014(14) 0.040(16) -0.015(12)
C33 0.031(14) 0.039(14) 0.036(16) 0.000(12) 0.014(13) 0.000(11)
C37 0.058(17) 0.060(17) 0.015(13) -0.010(12) -0.008(12) 0.034(13)
C38 0.060(13) 0.081(14) 0.059(13) -0.014(11) 0.026(11) -0.021(11)
C36 0.056(19) 0.062(19) 0.06(2) -0.008(16) 0.019(18) -0.004(15)
C34 0.044(16) 0.057(16) 0.045(18) -0.003(14) 0.013(15) -0.030(13)
C32 0.023(12) 0.049(14) 0.038(16) -0.031(12) 0.004(10) -0.021(10)
C64 0.017(11) 0.060(15) 0.033(14) 0.008(11) 0.019(11) 0.003(10)
C65 0.037(13) 0.031(11) 0.007(10) 0.004(9) 0.000(10) 0.000(10)
C61 0.022(9) 0.027(10) 0.046(11) -0.018(8) 0.018(9) -0.014(7)
C62 0.07(2) 0.018(12) 0.042(18) -0.005(11) 0.012(17) -0.006(12)
C63 0.07(2) 0.036(15) 0.06(2) 0.011(14) 0.040(19) -0.012(14)
C67 0.09(2) 0.046(15) 0.041(18) 0.011(13) 0.027(17) 0.005(15)
C68 0.11(3) 0.10(3) 0.14(4) 0.08(3) 0.10(3) 0.08(2)
C80 0.122(17) 0.143(18) 0.137(15) 0.014(12) 0.044(12) 0.013(13)
C35 0.032(14) 0.077(19) 0.032(15) 0.013(14) 0.022(13) 0.031(14)
C94 0.09(3) 0.07(2) 0.06(2) 0.002(18) 0.02(2) 0.002(19)
C96 0.07(2) 0.047(17) 0.12(4) 0.00(2) 0.04(3) 0.000(17)
C97 0.06(2) 0.044(18) 0.13(4) -0.01(2) -0.02(2) -0.004(15)
C98 0.09(3) 0.046(17) 0.08(3) 0.003(17) 0.04(2) 0.002(16)
C99 0.11(3) 0.062(19) 0.09(3) -0.045(18) 0.04(2) 0.019(19)
O10S 0.18(3) 0.17(3) 0.08(2) -0.030(19) -0.02(2) 0.10(2)
C113 0.058(15) 0.020(10) 0.035(14) -0.010(9) 0.016(12) 0.007(9)
C114 0.11(2) 0.020(11) 0.043(17) -0.001(11) 0.007(17) -0.014(13)
C112 0.058(17) 0.032(13) 0.039(16) 0.000(11) 0.013(14) 0.006(11)
C108 0.048(17) 0.045(16) 0.06(2) -0.030(14) -0.017(15) -0.001(12)
C109 0.07(2) 0.07(2) 0.05(2) -0.004(17) -0.018(17) 0.000(17)
C110 0.066(19) 0.025(13) 0.07(2) 0.000(13) -0.028(17) -0.006(12)
C111 0.062(19) 0.026(13) 0.07(2) 0.009(14) -0.019(17) 0.009(13)
C77 0.037(15) 0.054(16) 0.08(2) -0.005(15) 0.002(15) 0.020(12)
C71 0.36(9) 0.05(2) 0.06(3) -0.02(2) 0.04(5) -0.07(4)
C106 0.09(2) 0.053(16) 0.07(2) 0.014(16) 0.01(2) 0.046(17)
C105 0.08(2) 0.041(15) 0.07(3) 0.007(15) -0.031(19) 0.021(14)
C104 0.13(4) 0.09(3) 0.05(2) 0.01(2) 0.00(2) -0.04(2)
C103 0.10(3) 0.08(2) 0.08(3) -0.03(2) -0.01(2) 0.01(2)
C102 0.11(3) 0.12(3) 0.08(3) 0.02(3) 0.01(3) 0.02(3)
C73 0.16(4) 0.08(2) 0.06(2) 0.006(18) 0.06(3) 0.02(2)
C107 0.09(3) 0.07(2) 0.13(4) -0.01(2) -0.01(2) 0.06(2)
C101 0.11(3) 0.066(19) 0.07(3) -0.005(16) 0.02(2) 0.014(18)
C134 0.10(3) 0.06(2) 0.16(4) 0.04(2) 0.02(3) -0.03(2)
C133 0.08(2) 0.08(2) 0.11(3) -0.01(2) 0.02(2) -0.009(18)
C132 0.09(2) 0.09(2) 0.15(3) 0.00(2) 0.06(3) 0.010(18)
C131 0.132(19) 0.139(19) 0.144(18) -0.003(13) 0.060(14) -0.009(13)
C130 0.04(2) 0.19(5) 0.25(7) 0.01(4) 0.04(3) -0.05(3)
C129 0.08(2) 0.07(2) 0.10(3) -0.030(18) 0.04(2) -0.030(19)
C126 0.021(13) 0.12(2) 0.052(18) 0.041(17) 0.010(13) 0.009(14)
C122 0.070(18) 0.071(17) 0.053(14) 0.021(13) 0.034(13) 0.024(14)
C123 0.13(3) 0.19(4) 0.035(13) 0.018(18) 0.051(17) 0.10(3)
C124 0.10(3) 0.25(6) 0.09(3) 0.09(4) 0.08(3) 0.09(4)
C125 0.06(2) 0.24(5) 0.08(3) 0.08(3) 0.02(2) -0.01(3)
C127 0.05(2) 0.11(3) 0.13(4) 0.04(3) 0.04(2) -0.011(19)
C128 0.24(6) 0.07(2) 0.14(4) 0.05(3) 0.07(4) -0.01(3)
C93 0.13(2) 0.14(2) 0.14(2) 0.002(13) 0.049(14) 0.016(13)
C90 0.122(15) 0.133(17) 0.150(14) -0.015(13) 0.054(11) -0.011(12)
C70 0.16(3) 0.11(2) 0.13(3) 0.065(18) 0.05(2) 0.00(2)
C86 0.11(3) 0.12(3) 0.22(6) -0.12(4) 0.01(4) 0.03(3)
C115 0.07(2) 0.09(2) 0.07(2) -0.05(2) -0.024(19) -0.007(19)
C116 0.07(2) 0.15(3) 0.06(2) -0.07(2) -0.015(17) 0.02(2)
C117 0.12(3) 0.15(3) 0.06(3) -0.03(2) 0.01(2) 0.02(3)
C118 0.047(18) 0.13(3) 0.06(3) -0.01(2) -0.021(18) -0.01(2)
C119 0.10(3) 0.08(2) 0.026(17) -0.027(15) 0.017(19) -0.015(19)
C120 0.05(2) 0.16(4) 0.05(2) 0.01(2) 0.006(17) 0.01(2)
C121 0.10(3) 0.13(3) 0.21(5) -0.02(3) 0.09(4) 0.07(3)
O9S 0.039(12) 0.12(2) 0.24(4) 0.11(2) -0.024(16) -0.018(12)
C74 0.07(2) 0.059(16) 0.11(3) 0.016(16) 0.08(2) 0.004(14)
C95 0.14(3) 0.025(15) 0.10(3) 0.002(16) 0.06(3) -0.004(17)
C72 0.148(18) 0.17(2) 0.17(2) -0.007(14) 0.048(13) -0.011(13)
O13S 0.26(6) 0.28(6) 0.08(3) -0.05(4) 0.03(4) 0.16(5)
C8S 0.29(7) 0.14(4) 0.05(3) 0.05(3) 0.00(4) -0.01(4)
C84 0.17(2) 0.17(2) 0.15(2) -0.002(14) 0.070(15) -0.003(14)
C82 0.18(2) 0.18(2) 0.169(18) 0.001(11) 0.079(14) 0.007(13)
C85 0.115(18) 0.125(18) 0.126(19) 0.013(13) 0.048(13) 0.006(13)
C76 0.15(3) 0.17(3) 0.10(2) 0.02(2) 0.05(2) 0.08(2)
O1S 0.148(18) 0.138(18) 0.144(19) 0.003(13) 0.062(13) 0.015(13)
C5S 0.060(15) 0.083(14) 0.078(16) 0.032(11) 0.023(12) -0.006(12)
O11S 0.20(3) 0.18(3) 0.14(3) 0.05(2) 0.06(2) -0.01(2)
C1S 0.13(3) 0.15(3) 0.15(3) -0.001(14) 0.063(16) -0.007(14)
C135 0.09(2) 0.10(2) 0.11(2) 0.002(19) -0.037(17) -0.019(18)
C92 0.153(19) 0.15(2) 0.145(15) -0.004(13) 0.065(13) 0.013(13)
C91 0.144(16) 0.152(19) 0.155(14) 0.004(12) 0.062(11) -0.010(12)
C100 0.18(5) 0.14(4) 0.10(4) 0.06(3) -0.05(3) 0.00(4)
N66 0.26(6) 0.10(2) 0.23(6) 0.06(3) -0.15(5) -0.09(3)
O4S 0.13(2) 0.11(2) 0.09(2) 0.078(17) -0.049(18) -0.018(18)
C89 0.160(16) 0.168(19) 0.166(16) 0.011(13) 0.064(11) -0.007(12)
C75 0.19(6) 0.22(6) 0.24(7) 0.01(5) 0.19(6) -0.03(5)
C83 0.20(2) 0.20(2) 0.19(2) 0.007(13) 0.078(14) 0.014(13)
C81 0.18(2) 0.176(19) 0.144(18) 0.003(12) 0.070(14) 0.001(13)
C88 0.172(17) 0.171(18) 0.166(17) 0.026(13) 0.058(11) -0.021(12)
C87 0.167(17) 0.180(18) 0.156(15) 0.016(13) 0.074(12) -0.023(13)

loop_
_atom_type_symbol
_atom_type_description
_atom_type_scat_dispersion_real
_atom_type_scat_dispersion_imag
_atom_type_scat_source
Ni Ni 0.3393 1.1124 'International Tables Vol C Tables 4.2.6.8 and 6.1.1.4'
W W -0.849 6.8722 'International Tables Vol C Tables 4.2.6.8 and 6.1.1.4'
C C 0.0033 0.0016 'International Tables Vol C Tables 4.2.6.8 and 6.1.1.4'
H H 0 0 'International Tables Vol C Tables 4.2.6.8 and 6.1.1.4'
N N 0.0061 0.0033 'International Tables Vol C Tables 4.2.6.8 and 6.1.1.4'
O O 0.0106 0.006 'International Tables Vol C Tables 4.2.6.8 and 6.1.1.4'

loop_
_geom_angle_atom_site_label_1
_geom_angle_atom_site_label_2
_geom_angle_atom_site_label_3
_geom_angle
C16 W1 C13 73.0(11)
C16 W1 C12 93.0(11)
C13 W1 C12 79.7(9)
C16 W1 C17 72.4(13)
C13 W1 C17 133.4(10)
C12 W1 C17 71.9(10)
C16 W1 C15 143.4(11)
C13 W1 C15 143.5(9)
C12 W1 C15 91.7(10)
C17 W1 C15 74.6(11)
C16 W1 C14 108.2(12)
C13 W1 C14 79.6(10)
C12 W1 C14 144.3(8)
C17 W1 C14 141.2(10)
C15 W1 C14 88.0(11)
C16 W1 C11 142.9(11)
C13 W1 C11 71.2(9)
C12 W1 C11 71.5(8)
C17 W1 C11 129.1(11)
C15 W1 C11 72.4(10)
C14 W1 C11 74.5(8)
C16 W1 C18 77.1(11)
C13 W1 C18 129.4(10)
C12 W1 C18 142.1(9)
C17 W1 C18 70.2(10)
C15 W1 C18 77.1(10)
C14 W1 C18 72.3(9)
C11 W1 C18 135.1(10)
C63 W6 C61 71.2(10)
C63 W6 C68 80.8(15)
C61 W6 C68 133.1(12)
C63 W6 C65 144.0(9)
C61 W6 C65 72.8(9)
C68 W6 C65 124.9(13)
C63 W6 C62 90.6(10)
C61 W6 C62 73.2(8)
C68 W6 C62 145.1(11)
C65 W6 C62 80.3(10)
C63 W6 C66 146.0(12)
C61 W6 C66 140.4(12)
C68 W6 C66 79.9(16)
C65 W6 C66 69.3(11)
C62 W6 C66 89.5(12)
C63 W6 C67 74.9(12)
C61 W6 C67 130.9(10)
C68 W6 C67 72.4(11)
C65 W6 C67 133.1(10)
C62 W6 C67 72.8(10)
C66 W6 C67 72.7(13)
C63 W6 C64 87.3(10)
C61 W6 C64 70.0(8)
C68 W6 C64 71.9(9)
C65 W6 C64 79.3(9)
C62 W6 C64 141.8(9)
C66 W6 C64 112.6(12)
C67 W6 C64 142.1(10)
C26 W2 C23 129.8(10)
C26 W2 C27 75.3(13)
C23 W2 C27 69.3(10)
C26 W2 C21 132.7(11)
C23 W2 C21 72.1(8)
C27 W2 C21 141.5(10)
C26 W2 C24 77.4(10)
C23 W2 C24 142.4(9)
C27 W2 C24 148.1(10)
C21 W2 C24 70.3(8)
C26 W2 C28 70.8(10)
C23 W2 C28 130.0(11)
C27 W2 C28 76.3(13)
C21 W2 C28 132.3(9)
C24 W2 C28 79.4(11)
C26 W2 C22 71.1(10)
C23 W2 C22 79.1(9)
C27 W2 C22 97.2(14)
C21 W2 C22 74.7(9)
C24 W2 C22 89.2(9)
C28 W2 C22 141.7(9)
C26 W2 C25 140.2(9)
C23 W2 C25 81.2(9)
C27 W2 C25 99.6(14)
C21 W2 C25 74.8(8)
C24 W2 C25 91.0(9)
C28 W2 C25 69.7(8)
C22 W2 C25 147.6(9)
C45 W4 C48 71.5(9)
C45 W4 C42 143.2(9)
C48 W4 C42 145.2(10)
C45 W4 C41 71.4(9)
C48 W4 C41 142.1(10)
C42 W4 C41 72.0(10)
C45 W4 C46 124.8(9)
C48 W4 C46 75.7(12)
C42 W4 C46 80.2(10)
C41 W4 C46 134.4(11)
C45 W4 C43 81.3(9)
C48 W4 C43 91.2(13)
C42 W4 C43 93.1(9)
C41 W4 C43 75.4(9)
C46 W4 C43 142.7(10)
C45 W4 C44 78.6(9)
C48 W4 C44 108.2(12)
C42 W4 C44 86.7(9)
C41 W4 C44 71.9(9)
C46 W4 C44 71.1(10)
C43 W4 C44 145.6(9)
C45 W4 C47 136.0(9)
C48 W4 C47 75.4(11)
C42 W4 C47 73.4(10)
C41 W4 C47 129.6(9)
C46 W4 C47 71.8(10)
C43 W4 C47 71.1(9)
C44 W4 C47 140.3(9)
C34 W3 C33 146.1(11)
C34 W3 C38 89.7(12)
C33 W3 C38 107.1(11)
C34 W3 C36 72.5(11)
C33 W3 C36 139.4(11)
C38 W3 C36 75.8(12)
C34 W3 C32 93.7(10)
C33 W3 C32 87.6(10)
C38 W3 C32 147.3(10)
C36 W3 C32 74.3(10)
C34 W3 C31 72.6(11)
C33 W3 C31 75.9(10)
C38 W3 C31 140.3(10)
C36 W3 C31 128.1(11)
C32 W3 C31 70.9(8)
C34 W3 C37 143.2(10)
C33 W3 C37 70.5(9)
C38 W3 C37 76.3(12)
C36 W3 C37 71.2(11)
C32 W3 C37 81.8(10)
C31 W3 C37 137.2(10)
C34 W3 C35 79.9(9)
C33 W3 C35 78.4(9)
C38 W3 C35 70.7(10)
C36 W3 C35 136.2(10)
C32 W3 C35 141.8(8)
C31 W3 C35 71.2(8)
C37 W3 C35 124.7(10)
C55 W5 C57 83.9(13)
C55 W5 C56 146.8(11)
C57 W5 C56 77.8(14)
C55 W5 C52 141.3(10)
C57 W5 C52 116.5(14)
C56 W5 C52 71.9(11)
C55 W5 C54 78.3(9)
C57 W5 C54 71.4(11)
C56 W5 C54 120.3(11)
C52 W5 C54 78.0(10)
C55 W5 C51 71.8(9)
C57 W5 C51 138.4(11)
C56 W5 C51 138.0(11)
C52 W5 C51 71.7(9)
C54 W5 C51 70.9(8)
C55 W5 C53 98.0(8)
C57 W5 C53 143.9(11)
C56 W5 C53 81.7(11)
C52 W5 C53 84.2(10)
C54 W5 C53 144.5(9)
C51 W5 C53 74.4(8)
C55 W5 C58 75.0(10)
C57 W5 C58 74.1(13)
C56 W5 C58 73.5(11)
C52 W5 C58 140.0(10)
C54 W5 C58 138.2(9)
C51 W5 C58 127.8(10)
C53 W5 C58 71.6(10)
N41 Ni1 N31 91.9(7)
N41 Ni1 N61 91.3(7)
N31 Ni1 N61 90.5(7)
N41 Ni1 N21 178.4(9)
N31 Ni1 N21 89.1(7)
N61 Ni1 N21 87.4(7)
N41 Ni1 N11 88.7(7)
N31 Ni1 N11 89.9(7)
N61 Ni1 N11 179.6(9)
N21 Ni1 N11 92.6(7)
N41 Ni1 N51 88.5(7)
N31 Ni1 N51 179.0(9)
N61 Ni1 N51 90.4(8)
N21 Ni1 N51 90.5(7)
N11 Ni1 N51 89.2(8)
N54 Ni6 N6 93.5(9)
N54 Ni6 N62 92.9(9)
N6 Ni6 N62 90.7(8)
N54 Ni6 N24 92.9(9)
N6 Ni6 N24 172.9(8)
N62 Ni6 N24 91.9(8)
N54 Ni6 O74 89.5(8)
N6 Ni6 O74 91.1(8)
N62 Ni6 O74 176.9(9)
N24 Ni6 O74 86.1(7)
N54 Ni6 O6 172.5(8)
N6 Ni6 O6 80.2(7)
N62 Ni6 O6 91.3(8)
N24 Ni6 O6 93.2(7)
O74 Ni6 O6 86.5(7)
O4 Ni4 N42 91.5(8)
O4 Ni4 N33 174.8(8)
N42 Ni4 N33 93.6(9)
O4 Ni4 N4 79.8(9)
N42 Ni4 N4 170.9(9)
N33 Ni4 N4 95.0(9)
O4 Ni4 N14 89.3(8)
N42 Ni4 N14 92.6(8)
N33 Ni4 N14 91.5(9)
N4 Ni4 N14 90.0(8)
O4 Ni4 O72 88.3(10)
N42 Ni4 O72 89.6(9)
N33 Ni4 O72 90.8(10)
N4 Ni4 O72 87.5(9)
N14 Ni4 O72 176.7(9)
N3 Ni3 N23 91.3(11)
N3 Ni3 O71 85.6(11)
N23 Ni3 O71 175.0(11)
N3 Ni3 N32 172.4(12)
N23 Ni3 N32 92.8(9)
O71 Ni3 N32 89.9(9)
N3 Ni3 N13 92.9(12)
N23 Ni3 N13 93.2(9)
O71 Ni3 N13 90.8(10)
N32 Ni3 N13 93.3(8)
N3 Ni3 O3 84.2(12)
N23 Ni3 O3 89.2(9)
O71 Ni3 O3 86.6(10)
N32 Ni3 O3 89.4(8)
N13 Ni3 O3 176.3(9)
N8 Ni8 N35 95.0(11)
N8 Ni8 O8 78.1(10)
N35 Ni8 O8 172.7(9)
N8 Ni8 N44 168.2(10)
N35 Ni8 N44 96.3(8)
O8 Ni8 N44 90.4(9)
N8 Ni8 N64 90.0(9)
N35 Ni8 N64 93.8(7)
O8 Ni8 N64 88.5(7)
N44 Ni8 N64 92.7(8)
N8 Ni8 O76 87.6(9)
N35 Ni8 O76 87.9(8)
O8 Ni8 O76 89.4(8)
N44 Ni8 O76 89.3(8)
N64 Ni8 O76 177.1(8)
N7 Ni7 N63 172.5(10)
N7 Ni7 O7 81.3(10)
N63 Ni7 O7 91.9(9)
N7 Ni7 N34 91.8(10)
N63 Ni7 N34 94.8(8)
O7 Ni7 N34 172.6(8)
N7 Ni7 O75 86.6(11)
N63 Ni7 O75 89.5(9)
O7 Ni7 O75 85.5(9)
N34 Ni7 O75 91.3(8)
N7 Ni7 N25 92.6(10)
N63 Ni7 N25 91.0(8)
O7 Ni7 N25 91.8(8)
N34 Ni7 N25 91.2(8)
O75 Ni7 N25 177.4(9)
N65 Ni9 N9 93.7(10)
N65 Ni9 N45 92.0(9)
N9 Ni9 N45 91.0(8)
N65 Ni9 N55 94.6(8)
N9 Ni9 N55 171.0(10)
N45 Ni9 N55 92.1(8)
N65 Ni9 O9 173.9(9)
N9 Ni9 O9 81.1(10)
N45 Ni9 O9 91.3(9)
N55 Ni9 O9 90.4(9)
N65 Ni9 O77 90.5(8)
N9 Ni9 O77 87.3(8)
N45 Ni9 O77 177.0(9)
N55 Ni9 O77 89.2(8)
O9 Ni9 O77 86.0(8)
N53 Ni5 N15 91.7(9)
N53 Ni5 N5 98.6(9)
N15 Ni5 N5 168.9(10)
N53 Ni5 N43 89.0(8)
N15 Ni5 N43 90.3(9)
N5 Ni5 N43 94.0(10)
N53 Ni5 O73 91.2(8)
N15 Ni5 O73 88.7(10)
N5 Ni5 O73 86.9(11)
N43 Ni5 O73 179.0(10)
N53 Ni5 O5 178.3(10)
N15 Ni5 O5 89.8(10)
N5 Ni5 O5 79.8(10)
N43 Ni5 O5 91.6(9)
O73 Ni5 O5 88.2(9)
N52 Ni2 O2 92.3(9)
N52 Ni2 N12 91.8(9)
O2 Ni2 N12 173.3(8)
N52 Ni2 N22 92.6(9)
O2 Ni2 N22 90.6(8)
N12 Ni2 N22 94.5(9)
N52 Ni2 N2 89.3(11)
O2 Ni2 N2 81.0(9)
N12 Ni2 N2 93.8(10)
N22 Ni2 N2 171.4(9)
N52 Ni2 O70 177.7(9)
O2 Ni2 O70 90.0(9)
N12 Ni2 O70 86.0(9)
N22 Ni2 O70 87.4(8)
N2 Ni2 O70 91.0(11)
C113 O6 Ni6 118.4(13)
C74 O74 Ni6 126.5(15)
C120 O7 Ni7 115(2)
C76 O76 Ni8 120(2)
C106 O5 Ni5 112.6(16)
C134 O9 Ni9 115(2)
C77 O77 Ni9 125.3(16)
C75 O75 Ni7 119(2)
C71 O71 Ni3 121(2)
C92 O3 Ni3 114(3)
C70 O70 Ni2 112(2)
C127 O8 Ni8 112.6(18)
C99 O4 C4S 111(4)
C99 O4 Ni4 116(2)
C4S O4 Ni4 123(3)
C72 O72 Ni4 120(3)
O4S C4S O4 136(7)
C73 O73 Ni5 123.1(18)
N16 C16 W1 171(3)
C85 O2 Ni2 117.8(17)
C13 N13 Ni3 174(2)
C12 N12 Ni2 176(2)
C15 N15 Ni5 176(2)
C14 N14 Ni4 174(2)
C11 N11 Ni1 178(2)
C41 N41 Ni1 175.5(19)
C51 N51 Ni1 175(2)
C61 N61 Ni1 176.4(19)
C21 N21 Ni1 172.6(18)
C31 N31 Ni1 178.1(18)
C53 N53 Ni5 170.4(18)
C55 N55 Ni9 172.8(19)
C54 N54 Ni6 176(2)
C52 N52 Ni2 177(2)
C42 N42 Ni4 177.4(19)
C44 N44 Ni8 172(2)
C43 N43 Ni5 168(2)
C45 N45 Ni9 178.3(19)
C108 N6 C112 116(2)
C108 N6 Ni6 127.5(18)
C112 N6 Ni6 116.2(17)
C24 N24 Ni6 171(2)
C25 N25 Ni7 173(2)
C23 N23 Ni3 180(2)
C22 N22 Ni2 178(2)
C33 N33 Ni4 172(2)
C32 N32 Ni3 170.9(19)
C34 N34 Ni7 177(2)
C129 N9 C133 120(3)
C129 N9 Ni9 129(3)
C133 N9 Ni9 110(2)
C64 N64 Ni8 174(2)
C65 N65 Ni9 172.2(19)
C62 N62 Ni6 175(2)
C63 N63 Ni7 169(2)
N66 C66 W6 168(5)
C119 N7 C115 116(3)
C119 N7 Ni7 115(2)
C115 N7 Ni7 127(2)
C87 N3 C91 116(3)
C87 N3 Ni3 130(3)
C91 N3 Ni3 111(3)
C35 N35 Ni8 177(2)
C98 N4 C94 119(3)
C98 N4 Ni4 116(2)
C94 N4 Ni4 124(2)
C101 N5 C105 117(3)
C101 N5 Ni5 126(2)
C105 N5 Ni5 116(2)
C126 N8 C122 116(2)
C126 N8 Ni8 121(2)
C122 N8 Ni8 123(2)
C80 N2 C84 110(4)
C80 N2 Ni2 134(3)
C84 N2 Ni2 108(2)
N12 C12 W1 172.2(18)
N11 C11 W1 178(2)
N15 C15 W1 173(3)
N14 C14 W1 172(3)
N18 C18 W1 172(2)
N17 C17 W1 176(3)
N13 C13 W1 174(2)
N31 C31 W3 176(2)
N41 C41 W4 176(2)
N51 C51 W5 179(2)
N21 C21 W2 175(2)
N56 C56 W5 173(3)
N57 C57 W5 176(4)
N58 C58 W5 175(3)
N53 C53 W5 171(2)
N55 C55 W5 172.9(18)
N54 C54 W5 177(2)
N52 C52 W5 174(2)
N47 C47 W4 179(2)
N46 C46 W4 179(3)
N48 C48 W4 172(2)
N45 C45 W4 177(2)
N43 C43 W4 176(2)
N42 C42 W4 175(2)
N44 C44 W4 177(2)
N24 C24 W2 175.8(18)
N25 C25 W2 175(2)
N23 C23 W2 177(2)
N27 C27 W2 169(3)
N28 C28 W2 180(3)
N26 C26 W2 178(3)
N22 C22 W2 172(2)
N33 C33 W3 178(2)
N37 C37 W3 177(3)
N38 C38 W3 171(4)
N36 C36 W3 175(3)
N34 C34 W3 173(2)
N32 C32 W3 178(2)
N64 C64 W6 177(2)
N65 C65 W6 176.2(19)
N61 C61 W6 174(2)
N62 C62 W6 176(2)
N63 C63 W6 175(2)
N67 C67 W6 176(3)
N68 C68 W6 177(3)
N2 C80 C81 125(4)
N2 C80 H80 117.6
C81 C80 H80 117.6
N35 C35 W3 179(2)
N4 C94 C95 121(3)
N4 C94 H94 119.4
C95 C94 H94 119.4
C95 C96 C97 120(3)
C95 C96 H96 120
C97 C96 H96 120
C98 C97 C96 121(4)
C98 C97 H97 119.5
C96 C97 H97 119.5
N4 C98 C97 121(4)
N4 C98 C99 115(3)
C97 C98 C99 124(3)
O4 C99 C100 113(3)
O4 C99 C98 106(3)
C100 C99 C98 114(3)
O4 C99 H99 107.8
C100 C99 H99 107.8
C98 C99 H99 107.8
C114 C113 O6 108.6(17)
C114 C113 C112 110(2)
O6 C113 C112 106.7(17)
C114 C113 H113 110.4
O6 C113 H113 110.4
C112 C113 H113 110.4
C113 C114 H11A 109.5
C113 C114 H11B 109.5
H11A C114 H11B 109.5
C113 C114 H11C 109.5
H11A C114 H11C 109.5
H11B C114 H11C 109.5
N6 C112 C111 123(2)
N6 C112 C113 118(2)
C111 C112 C113 118(2)
C109 C108 N6 124(3)
C109 C108 H108 117.8
N6 C108 H108 117.8
C108 C109 C110 122(3)
C108 C109 H109 118.9
C110 C109 H109 118.9
C109 C110 C111 121(3)
C109 C110 H110 119.6
C111 C110 H110 119.6
C110 C111 C112 113(2)
C110 C111 H111 123.5
C112 C111 H111 123.5
O77 C77 H77A 109.5
O77 C77 H77B 109.5
H77A C77 H77B 109.5
O77 C77 H77C 109.5
H77A C77 H77C 109.5
H77B C77 H77C 109.5
O71 C71 H71A 109.5
O71 C71 H71B 109.5
H71A C71 H71B 109.5
O71 C71 H71C 109.5
H71A C71 H71C 109.5
H71B C71 H71C 109.5
O5 C106 C107 109(3)
O5 C106 C105 105(3)
C107 C106 C105 113(3)
O5 C106 H106 110
C107 C106 H106 110
C105 C106 H106 110
N5 C105 C104 122(3)
N5 C105 C106 115(3)
C104 C105 C106 123(3)
C103 C104 C105 118(4)
C103 C104 H104 120.8
C105 C104 H104 120.8
C102 C103 C104 117(4)
C102 C103 H103 121.3
C104 C103 H103 121.3
C103 C102 C101 121(4)
C103 C102 H102 119.3
C101 C102 H102 119.3
O73 C73 H73A 109.5
O73 C73 H73B 109.5
H73A C73 H73B 109.5
O73 C73 H73C 109.5
H73A C73 H73C 109.5
H73B C73 H73C 109.5
N5 C101 C102 123(4)
N5 C101 H101 118.6
C102 C101 H101 118.6
O9 C134 C133 108(3)
O9 C134 C135 110(4)
C133 C134 C135 109(3)
O9 C134 H134 109.9
C133 C134 H134 109.9
C135 C134 H134 109.9
C132 C133 N9 125(4)
C132 C133 C134 118(4)
N9 C133 C134 116(3)
C133 C132 C131 108(4)
C133 C132 H132 125.8
C131 C132 H132 125.8
C132 C131 C130 124(4)
C132 C131 H131 118.2
C130 C131 H131 118.2
C129 C130 C131 108(5)
C129 C130 H130 126
C131 C130 H130 126
N9 C129 C130 133(4)
N9 C129 H129 113.3
C130 C129 H129 113.3
N8 C126 C125 126(3)
N8 C126 C127 113(3)
C125 C126 C127 121(3)
C123 C122 N8 124(3)
C123 C122 H122 118.2
N8 C122 H122 118.2
C122 C123 C124 115(4)
C122 C123 H123 122.7
C124 C123 H123 122.7
C125 C124 C123 120(4)
C125 C124 H124 120
C123 C124 H124 120
C124 C125 C126 119(4)
C124 C125 H125 120.5
C126 C125 H125 120.5
C126 C127 O8 115(2)
C126 C127 C128 112(3)
O8 C127 C128 100(3)
C126 C127 H127 109.7
O8 C127 H127 109.7
C128 C127 H127 109.7
C127 C128 H12A 109.5
C127 C128 H12B 109.5
H12A C128 H12B 109.5
C127 C128 H12C 109.5
H12A C128 H12C 109.5
H12B C128 H12C 109.5
C92 C93 H93A 109.5
C92 C93 H93B 109.4
H93A C93 H93B 109.5
C92 C93 H93C 109.5
H93A C93 H93C 109.5
H93B C93 H93C 109.5
C91 C90 C89 99(2)
O70 C70 H70A 109.5
O70 C70 H70B 109.5
H70A C70 H70B 109.5
O70 C70 H70C 109.5
H70A C70 H70C 109.5
H70B C70 H70C 109.5
C85 C86 H86A 109.5
C85 C86 H86B 109.5
H86A C86 H86B 109.5
C85 C86 H86C 109.5
H86A C86 H86C 109.5
H86B C86 H86C 109.5
N7 C115 C116 122(3)
N7 C115 C15S 95(5)
C116 C115 C15S 98(9)
N7 C115 H115 119.1
C116 C115 H115 119.1
C15S C115 H115 76.6
C117 C116 C115 123(4)
C117 C116 H116 118.7
C115 C116 H116 118.6
C116 C117 C118 118(4)
C116 C117 H117 121.1
C118 C117 H117 121.1
C119 C118 C117 117(4)
C119 C118 H118 121.7
C117 C118 H118 121.7
N7 C119 C118 125(3)
N7 C119 C120 119(3)
C118 C119 C120 117(3)
O7 C120 C119 109(3)
O7 C120 C121 107(3)
C119 C120 C121 114(3)
O7 C120 H120 108.9
C119 C120 H120 108.9
C121 C120 H120 108.9
C120 C121 H12D 109.5
C120 C121 H12E 109.5
H12D C121 H12E 109.5
C120 C121 H12F 109.5
H12D C121 H12F 109.5
H12E C121 H12F 109.5
O74 C74 H74A 109.5
O74 C74 H74B 109.5
H74A C74 H74B 109.5
O74 C74 H74C 109.5
H74A C74 H74C 109.5
H74B C74 H74C 109.5
C96 C95 C94 117(4)
C96 C95 H95 121.7
C94 C95 H95 121.7
C83 C84 C85 112(4)
C83 C84 N2 118(3)
C85 C84 N2 130(4)
C81 C82 C83 114(4)
C81 C82 H82 123.1
C83 C82 H82 123.1
C86 C85 C84 113(4)
C86 C85 O2 124(4)
C84 C85 O2 97(3)
C86 C85 H85 106.8
C84 C85 H85 106.8
O2 C85 H85 106.8
O76 C76 H76A 109.5
O76 C76 H76B 109.5
H76A C76 H76B 109.5
O76 C76 H76C 109.5
H76A C76 H76C 109.5
H76B C76 H76C 109.5
C134 C135 H13A 109.5
C134 C135 H13B 109.5
H13A C135 H13B 109.5
C134 C135 H13C 109.5
H13A C135 H13C 109.5
H13B C135 H13C 109.5
C93 C92 O3 111(4)
C93 C92 C91 107(4)
O3 C92 C91 108(4)
C93 C92 H92 110.1
O3 C92 H92 110.1
C91 C92 H92 110.1
N3 C91 C90 130(3)
N3 C91 C92 120(4)
C90 C91 C92 109(4)
O15S C15S C115 134(7)
C88 C89 C90 128(3)
O75 C75 H75A 109.5
O75 C75 H75B 109.5
H75A C75 H75B 109.5
O75 C75 H75C 109.5
H75A C75 H75C 109.5
H75B C75 H75C 109.5
C82 C83 C84 119(4)
C82 C83 H83 120.3
C84 C83 H83 120.3
C82 C81 C80 111(3)
C82 C81 H81 124.3
C80 C81 H81 124.3
C87 C88 C89 103.3(12)
N3 C87 C88 116.3(12)

loop_
_geom_bond_atom_site_label_1
_geom_bond_atom_site_label_2
_geom_bond_distance
W1 C16 2.04(3)
W1 C13 2.10(3)
W1 C12 2.12(2)
W1 C17 2.12(3)
W1 C15 2.16(3)
W1 C14 2.19(3)
W1 C11 2.21(3)
W1 C18 2.21(3)
W6 C63 2.13(3)
W6 C61 2.12(2)
W6 C68 2.13(4)
W6 C65 2.16(2)
W6 C62 2.17(3)
W6 C66 2.18(4)
W6 C67 2.18(3)
W6 C64 2.25(2)
W2 C26 2.12(3)
W2 C23 2.13(3)
W2 C27 2.24(4)
W2 C21 2.14(3)
W2 C24 2.16(3)
W2 C28 2.18(3)
W2 C22 2.16(3)
W2 C25 2.16(2)
W4 C45 2.14(3)
W4 C48 2.06(3)
W4 C42 2.13(3)
W4 C41 2.17(3)
W4 C46 2.16(3)
W4 C43 2.18(3)
W4 C44 2.18(3)
W4 C47 2.19(2)
W3 C34 2.05(3)
W3 C33 2.14(3)
W3 C38 2.14(3)
W3 C36 2.14(3)
W3 C32 2.16(2)
W3 C31 2.15(3)
W3 C37 2.15(3)
W3 C35 2.25(3)
W5 C55 2.07(3)
W5 C57 2.14(4)
W5 C56 2.16(3)
W5 C52 2.14(3)
W5 C54 2.15(3)
W5 C51 2.15(3)
W5 C53 2.16(2)
W5 C58 2.16(4)
Ni1 N41 2.027(19)
Ni1 N31 2.02(2)
Ni1 N61 2.044(19)
Ni1 N21 2.04(2)
Ni1 N11 2.055(19)
Ni1 N51 2.06(2)
Ni6 N54 1.99(2)
Ni6 N6 2.051(19)
Ni6 N62 2.06(2)
Ni6 N24 2.06(2)
Ni6 O74 2.073(17)
Ni6 O6 2.078(16)
Ni4 O4 1.99(2)
Ni4 N42 2.05(2)
Ni4 N33 2.06(3)
Ni4 N4 2.05(2)
Ni4 N14 2.08(2)
Ni4 O72 2.14(2)
Ni3 N3 2.02(2)
Ni3 N23 2.03(2)
Ni3 O71 2.04(2)
Ni3 N32 2.06(2)
Ni3 N13 2.07(3)
Ni3 O3 2.08(2)
Ni8 N8 2.02(2)
Ni8 N35 2.027(18)
Ni8 O8 2.060(16)
Ni8 N44 2.07(2)
Ni8 N64 2.07(2)
Ni8 O76 2.123(18)
Ni7 N7 2.05(3)
Ni7 N63 2.04(3)
Ni7 O7 2.08(2)
Ni7 N34 2.10(3)
Ni7 O75 2.11(2)
Ni7 N25 2.11(2)
Ni9 N65 2.03(2)
Ni9 N9 2.07(3)
Ni9 N45 2.07(2)
Ni9 N55 2.08(2)
Ni9 O9 2.07(2)
Ni9 O77 2.108(17)
Ni5 N53 1.98(2)
Ni5 N15 2.01(2)
Ni5 N5 2.00(3)
Ni5 N43 2.05(2)
Ni5 O73 2.07(2)
Ni5 O5 2.06(2)
Ni2 N52 1.97(3)
Ni2 O2 2.017(17)
Ni2 N12 2.03(2)
Ni2 N22 2.04(2)
Ni2 N2 2.09(3)
Ni2 O70 2.17(2)
O6 C113 1.47(2)
O74 C74 1.37(3)
O7 C120 1.47(4)
O76 C76 1.41(4)
O5 C106 1.48(4)
O9 C134 1.41(4)
O77 C77 1.44(3)
O75 C75 1.47(3)
O71 C71 1.40(6)
O3 C92 1.49(5)
O70 C70 1.44(2)
O8 C127 1.46(4)
C3S O3S 1.50(6)
O4 C99 1.39(4)
O4 C4S 1.95(8)
O72 C72 1.48(3)
C4S O4S 1.44(3)
O6S C6S 1.44(3)
C9S O9S 1.38(6)
C10S O10S 1.34(4)
O73 C73 1.52(4)
C16 N16 1.18(4)
O5S C5S 1.36(3)
O2 C85 1.68(5)
C13S O13S 1.33(8)
O8S C8S 1.41(5)
O7S C7S 1.45(3)
C11S O11S 1.47(3)
N13 C13 1.17(3)
N12 C12 1.20(3)
N15 C15 1.15(3)
N14 C14 1.13(3)
N11 C11 1.08(3)
N41 C41 1.13(3)
N51 C51 1.11(3)
N61 C61 1.20(3)
N21 C21 1.15(3)
N31 C31 1.17(3)
N58 C58 1.21(4)
N56 C56 1.11(3)
N53 C53 1.19(3)
N55 C55 1.23(3)
N54 C54 1.19(3)
N52 C52 1.26(3)
N42 C42 1.16(3)
N44 C44 1.10(3)
N46 C46 1.12(3)
N47 C47 1.14(3)
N48 C48 1.25(4)
N43 C43 1.16(3)
N45 C45 1.16(3)
N6 C108 1.32(3)
N6 C112 1.37(3)
N28 C28 1.16(3)
N24 C24 1.15(3)
N25 C25 1.14(3)
N23 C23 1.22(3)
N22 C22 1.18(3)
N33 C33 1.13(3)
N32 C32 1.16(3)
N34 C34 1.17(3)
N36 C36 1.15(4)
N9 C129 1.18(4)
N9 C133 1.49(4)
N64 C64 1.06(3)
N65 C65 1.15(3)
N62 C62 1.15(3)
N63 C63 1.18(4)
C66 N66 1.17(5)
N68 C68 1.14(4)
N7 C119 1.33(4)
N7 C115 1.34(4)
N3 C87 1.340(14)
N3 C91 1.40(3)
N26 C26 1.22(3)
N37 C37 1.12(3)
N35 C35 1.09(3)
N4 C98 1.28(4)
N4 C94 1.38(4)
N18 C18 1.16(3)
N5 C101 1.33(4)
N5 C105 1.39(4)
N8 C126 1.33(4)
N8 C122 1.39(4)
N17 C17 1.20(4)
N27 C27 1.12(4)
N67 C67 1.13(4)
N38 C38 1.09(4)
N2 C80 1.24(4)
N2 C84 1.45(5)
N57 C57 1.14(4)
C80 C81 1.38(3)
C80 H80 0.95
C94 C95 1.41(4)
C94 H94 0.95
C96 C95 1.32(4)
C96 C97 1.38(5)
C96 H96 0.95
C97 C98 1.36(4)
C97 H97 0.95
C98 C99 1.61(5)
C99 C100 1.55(5)
C99 H99 1
C113 C114 1.46(3)
C113 C112 1.58(3)
C113 H113 1
C114 H11A 0.98
C114 H11B 0.98
C114 H11C 0.98
C112 C111 1.44(4)
C108 C109 1.29(4)
C108 H108 0.95
C109 C110 1.34(4)
C109 H109 0.95
C110 C111 1.40(4)
C110 H110 0.95
C111 H111 0.95
C77 H77A 0.98
C77 H77B 0.98
C77 H77C 0.98
C71 H71A 0.98
C71 H71B 0.98
C71 H71C 0.98
C106 C107 1.49(4)
C106 C105 1.56(4)
C106 H106 1
C105 C104 1.38(5)
C104 C103 1.42(5)
C104 H104 0.95
C103 C102 1.38(5)
C103 H103 0.95
C102 C101 1.36(5)
C102 H102 0.95
C73 H73A 0.98
C73 H73B 0.98
C73 H73C 0.98
C101 H101 0.95
C134 C133 1.52(6)
C134 C135 1.56(5)
C134 H134 1
C133 C132 1.46(5)
C132 C131 1.60(6)
C132 H132 0.95
C131 C130 1.58(6)
C131 H131 0.95
C130 C129 1.45(5)
C130 H130 0.95
C129 H129 0.95
C126 C125 1.37(4)
C126 C127 1.43(4)
C122 C123 1.38(4)
C122 H122 0.95
C123 C124 1.52(6)
C123 H123 0.95
C124 C125 1.31(6)
C124 H124 0.95
C125 H125 0.95
C127 C128 1.67(5)
C127 H127 1
C128 H12A 0.98
C128 H12B 0.98
C128 H12C 0.98
C93 C92 1.51(6)
C93 H93A 0.98
C93 H93B 0.98
C93 H93C 0.98
C90 C91 1.45(3)
C90 C89 1.46(3)
C70 H70A 0.98
C70 H70B 0.98
C70 H70C 0.98
C86 C85 1.35(5)
C86 H86A 0.98
C86 H86B 0.98
C86 H86C 0.98
C115 C116 1.42(4)
C115 C15S 2.00(3)
C115 H115 0.95
C116 C117 1.31(5)
C116 H116 0.95
C117 C118 1.41(6)
C117 H117 0.95
C118 C119 1.45(4)
C118 H118 0.95
C119 C120 1.55(5)
C120 C121 1.54(4)
C120 H120 1
C121 H12D 0.98
C121 H12E 0.98
C121 H12F 0.98
C2S O2S 1.53(4)
C74 H74A 0.98
C74 H74B 0.98
C74 H74C 0.98
C95 H95 0.95
C84 C83 1.47(3)
C84 C85 1.47(3)
C82 C81 1.38(3)
C82 C83 1.45(3)
C82 H82 0.95
C85 H85 1
C76 H76A 0.98
C76 H76B 0.98
C76 H76C 0.98
C14S O14S 1.48(3)
O1S C1S 1.42(5)
C135 H13A 0.98
C135 H13B 0.98
C135 H13C 0.98
C92 C91 1.55(6)
C92 H92 1
C15S O15S 1.36(6)
C89 C88 1.457(14)
C12S O12S 1.42(3)
C75 H75A 0.98
C75 H75B 0.98
C75 H75C 0.98
C83 H83 0.95
C81 H81 0.95
C88 C87 1.380(7)

loop_
_geom_torsion_atom_site_label_1
_geom_torsion_atom_site_label_2
_geom_torsion_atom_site_label_3
_geom_torsion_atom_site_label_4
_geom_torsion
C84 N2 C80 C81 50(6)
Ni2 N2 C80 C81 -168(3)
C98 N4 C94 C95 10(5)
Ni4 N4 C94 C95 -179(3)
C95 C96 C97 C98 -1(6)
C94 N4 C98 C97 -3(5)
Ni4 N4 C98 C97 -174(3)
C94 N4 C98 C99 -179(3)
Ni4 N4 C98 C99 9(4)
C96 C97 C98 N4 -2(6)
C96 C97 C98 C99 174(3)
C4S O4 C99 C100 -56(4)
Ni4 O4 C99 C100 155(3)
C4S O4 C99 C98 178(3)
Ni4 O4 C99 C98 30(3)
N4 C98 C99 O4 -25(4)
C97 C98 C99 O4 159(3)
N4 C98 C99 C100 -150(4)
C97 C98 C99 C100 33(5)
Ni6 O6 C113 C114 113.6(19)
Ni6 O6 C113 C112 -5(2)
C108 N6 C112 C111 0(4)
Ni6 N6 C112 C111 176(2)
C108 N6 C112 C113 179(2)
Ni6 N6 C112 C113 -6(3)
C114 C113 C112 N6 -111(2)
O6 C113 C112 N6 7(3)
C114 C113 C112 C111 68(3)
O6 C113 C112 C111 -174(2)
C112 N6 C108 C109 1(5)
Ni6 N6 C108 C109 -173(3)
N6 C108 C109 C110 -3(6)
C108 C109 C110 C111 3(6)
C109 C110 C111 C112 -2(5)
N6 C112 C111 C110 0(4)
C113 C112 C111 C110 -179(3)
Ni5 O5 C106 C107 158(2)
Ni5 O5 C106 C105 37(3)
C101 N5 C105 C104 -5(6)
Ni5 N5 C105 C104 -179(3)
C101 N5 C105 C106 -180(3)
Ni5 N5 C105 C106 5(4)
O5 C106 C105 N5 -27(4)
C107 C106 C105 N5 -146(3)
O5 C106 C105 C104 157(4)
C107 C106 C105 C104 39(5)
N5 C105 C104 C103 3(6)
C106 C105 C104 C103 178(4)
C105 C104 C103 C102 1(6)
C104 C103 C102 C101 -3(7)
C105 N5 C101 C102 2(5)
Ni5 N5 C101 C102 176(3)
C103 C102 C101 N5 1(7)
Ni9 O9 C134 C133 34(3)
Ni9 O9 C134 C135 153(2)
C129 N9 C133 C132 -3(5)
Ni9 N9 C133 C132 -172(3)
C129 N9 C133 C134 179(3)
Ni9 N9 C133 C134 10(4)
O9 C134 C133 C132 153(3)
C135 C134 C133 C132 34(5)
O9 C134 C133 N9 -28(4)
C135 C134 C133 N9 -148(3)
N9 C133 C132 C131 2(5)
C134 C133 C132 C131 180(3)
C133 C132 C131 C130 -8(6)
C132 C131 C130 C129 13(6)
C133 N9 C129 C130 11(6)
Ni9 N9 C129 C130 178(4)
C131 C130 C129 N9 -15(7)
C122 N8 C126 C125 2(5)
Ni8 N8 C126 C125 -178(3)
C122 N8 C126 C127 -173(3)
Ni8 N8 C126 C127 6(4)
C126 N8 C122 C123 -4(4)
Ni8 N8 C122 C123 176(2)
N8 C122 C123 C124 6(4)
C122 C123 C124 C125 -6(6)
C123 C124 C125 C126 5(7)
N8 C126 C125 C124 -3(7)
C127 C126 C125 C124 172(4)
N8 C126 C127 O8 -2(4)
C125 C126 C127 O8 -177(3)
N8 C126 C127 C128 -115(3)
C125 C126 C127 C128 69(4)
Ni8 O8 C127 C126 -3(4)
Ni8 O8 C127 C128 117(2)
C119 N7 C115 C116 -2(6)
Ni7 N7 C115 C116 -171(3)
C119 N7 C115 C15S -104(8)
Ni7 N7 C115 C15S 87(8)
N7 C115 C116 C117 3(7)
C15S C115 C116 C117 104(6)
C115 C116 C117 C118 -4(7)
C116 C117 C118 C119 3(7)
C115 N7 C119 C118 1(5)
Ni7 N7 C119 C118 171(3)
C115 N7 C119 C120 -178(3)
Ni7 N7 C119 C120 -8(4)
C117 C118 C119 N7 -2(6)
C117 C118 C119 C120 178(4)
Ni7 O7 C120 C119 1(3)
Ni7 O7 C120 C121 125(3)
N7 C119 C120 O7 4(4)
C118 C119 C120 O7 -175(3)
N7 C119 C120 C121 -115(4)
C118 C119 C120 C121 65(4)
C97 C96 C95 C94 9(5)
N4 C94 C95 C96 -13(5)
C80 N2 C84 C83 -18(7)
Ni2 N2 C84 C83 -170(4)
C80 N2 C84 C85 167(5)
Ni2 N2 C84 C85 15(6)
C83 C84 C85 C86 54(7)
N2 C84 C85 C86 -130(6)
C83 C84 C85 O2 -173(4)
N2 C84 C85 O2 2(6)
Ni2 O2 C85 C86 105(4)
Ni2 O2 C85 C84 -20(4)
Ni3 O3 C92 C93 115(4)
Ni3 O3 C92 C91 -2(5)
C87 N3 C91 C90 8(8)
Ni3 N3 C91 C90 172(5)
C87 N3 C91 C92 179(4)
Ni3 N3 C91 C92 -18(6)
C89 C90 C91 N3 -10(8)
C89 C90 C91 C92 179(4)
C93 C92 C91 N3 -106(5)
O3 C92 C91 N3 14(7)
C93 C92 C91 C90 66(6)
O3 C92 C91 C90 -174(4)
C91 C90 C89 C88 -26(7)
C81 C82 C83 C84 -11(9)
C85 C84 C83 C82 178(5)
N2 C84 C83 C82 2(9)
C83 C82 C81 C80 34(7)
N2 C80 C81 C82 -61(7)
C90 C89 C88 C87 59(6)
C91 N3 C87 C88 30(5)
Ni3 N3 C87 C88 -130(3)
C89 C88 C87 N3 -55(4)
